data_7135104
loop_
_publ_author_name
'Liu, Chao'
'Du, Ziwei'
'Ding, Xu'
'Wang, Zhixuan'
'Cao, Lili'
'Zhou, Ziwen'
'Chen, Jia'
'Zhang, Ning'

_publ_section_title
;
 Precise heteroatom engineering for iodine capture promotion in porous
 organic cages.
;
_journal_issue 96
_journal_name_full 'Chemical communications (Cambridge, England)'
_journal_page_first 19076
_journal_page_last 19079
_journal_paper_doi 10.1039/d5cc04036a
_journal_volume 61
_journal_year 2025
_chemical_absolute_configuration ad
_chemical_formula_moiety 'C102 H96 N18 Se3, 3[CH2Cl2]'
_chemical_formula_sum 'C105 H102 Cl6 N18 Se3'
_chemical_formula_weight 2065.62
_space_group_crystal_system trigonal
_space_group_IT_number 144
_space_group_name_Hall 'P 31'
_space_group_name_H-M_alt 'P 31'
_atom_sites_solution_hydrogens geom
_atom_sites_solution_primary dual
_atom_sites_solution_secondary difmap
_audit_creation_date 2025-10-17
_audit_creation_method
;
Olex2 1.5
(compiled 2022.04.07 svn.rca3783a0 for OlexSys, GUI svn.r6498)
;
_audit_update_record
;
2025-10-17 deposited with the CCDC.	2025-10-23 downloaded from the CCDC.
;
_cell_angle_alpha 90
_cell_angle_beta 90
_cell_angle_gamma 120
_cell_formula_units_Z 3
_cell_length_a 19.6339(10)
_cell_length_b 19.6339(10)
_cell_length_c 26.1675(12)
_cell_measurement_reflns_used 5386
_cell_measurement_temperature 298(2)
_cell_measurement_theta_max 18.69
_cell_measurement_theta_min 2.33
_cell_volume 8735.9(7)
_computing_cell_refinement 'SAINT V8.40B (Bruker, 2016)'
_computing_data_collection 'Bruker D8 Venture diffractometer'
_computing_data_reduction 'SAINT V8.40B (Bruker, 2016)'
_computing_molecular_graphics 'Olex2 1.5 (Dolomanov et al., 2009)'
_computing_publication_material 'Olex2 1.5 (Dolomanov et al., 2009)'
_computing_structure_refinement 'SHELXL 2025/1 (Sheldrick, 2015)'
_computing_structure_solution 'SHELXT  (Sheldrick, 2015)'
_diffrn_ambient_temperature 298(2)
_diffrn_detector 'Bruker PHOTON-II area detector'
_diffrn_detector_area_resol_mean 7.4
_diffrn_detector_type 'CMOS-PHOTONII area detector'
_diffrn_measured_fraction_theta_full 0.999
_diffrn_measured_fraction_theta_max 0.999
_diffrn_measurement_device 'three-circle diffractometer'
_diffrn_measurement_device_type 'Bruker PHOTON-II area detector'
_diffrn_measurement_method 'phi and omega scans'
_diffrn_radiation_monochromator graphite
_diffrn_radiation_probe x-ray
_diffrn_radiation_type MoK\a
_diffrn_radiation_wavelength 0.71073
_diffrn_reflns_av_R_equivalents 0.0975
_diffrn_reflns_av_unetI/netI 0.1846
_diffrn_reflns_Laue_measured_fraction_full 0.999
_diffrn_reflns_Laue_measured_fraction_max 0.999
_diffrn_reflns_limit_h_max 23
_diffrn_reflns_limit_h_min -23
_diffrn_reflns_limit_k_max 23
_diffrn_reflns_limit_k_min -22
_diffrn_reflns_limit_l_max 29
_diffrn_reflns_limit_l_min -31
_diffrn_reflns_number 44292
_diffrn_reflns_point_group_measured_fraction_full 0.965
_diffrn_reflns_point_group_measured_fraction_max 0.965
_diffrn_reflns_theta_full 24.995
_diffrn_reflns_theta_max 24.995
_diffrn_reflns_theta_min 2.075
_diffrn_source 'sealed X-ray tube'
_diffrn_source_target Mo
_diffrn_standards_number 0
_exptl_absorpt_coefficient_mu 1.134
_exptl_absorpt_correction_type none
_exptl_crystal_colour 'clear light colourless'
_exptl_crystal_colour_lustre clear
_exptl_crystal_colour_modifier light
_exptl_crystal_colour_primary colourless
_exptl_crystal_density_diffrn 1.178
_exptl_crystal_density_method 'not measured'
_exptl_crystal_description block
_exptl_crystal_F_000 3186
_exptl_crystal_size_max 0.13
_exptl_crystal_size_mid 0.12
_exptl_crystal_size_min 0.1
_refine_diff_density_max 0.462
_refine_diff_density_min -0.300
_refine_diff_density_rms 0.063
_refine_ls_abs_structure_details
;
 Flack x determined using 2645 quotients [(I+)-(I-)]/[(I+)+(I-)]
 (Parsons, Flack and Wagner, Acta Cryst. B69 (2013) 249-259).
;
_refine_ls_abs_structure_Flack 0.059(10)
_refine_ls_extinction_coef 0.0017(5)
_refine_ls_extinction_expression Fc^*^=kFc[1+0.001xFc^2^\l^3^/sin(2\q)]^-1/4^
_refine_ls_extinction_method 'SHELXL-2025/1 (Sheldrick 2025)'
_refine_ls_goodness_of_fit_ref 0.987
_refine_ls_hydrogen_treatment constr
_refine_ls_matrix_type full
_refine_ls_number_parameters 1438
_refine_ls_number_reflns 19779
_refine_ls_number_restraints 1781
_refine_ls_restrained_S_all 0.984
_refine_ls_R_factor_all 0.1996
_refine_ls_R_factor_gt 0.0866
_refine_ls_shift/su_max 0.004
_refine_ls_shift/su_mean 0.000
_refine_ls_structure_factor_coef Fsqd
_refine_ls_weighting_details 'w=1/[\s^2^(Fo^2^)+(0.1271P)^2^] where P=(Fo^2^+2Fc^2^)/3'
_refine_ls_weighting_scheme calc
_refine_ls_wR_factor_gt 0.2189
_refine_ls_wR_factor_ref 0.2805
_reflns_Friedel_coverage 0.932
_reflns_Friedel_fraction_full 0.931
_reflns_Friedel_fraction_max 0.931
_reflns_number_gt 8125
_reflns_number_total 19779
_reflns_threshold_expression 'I > 2\s(I)'
_cod_data_source_file d5cc04036a2.cif
_cod_data_source_block a
_cod_depositor_comments
;
The following automatic conversions were performed:

data item '_diffrn_radiation_probe' value 'X-ray' was changed to
'x-ray' in accordance with the
/home/data/users/saulius/crontab/automatic-downloads/rss-feeds/RSC/lib/dictionaries/cif_core.dic
dictionary named 'cif_core.dic' version 2.4.2 last updated on
2011-04-26.

Automatic conversion script
Id: cif_fix_values 8170 2020-07-09 18:12:32Z antanas 

 Adding full bibliography for 7135104.cif.
;
_cod_original_cell_volume 8735.9(10)
_cod_database_code 7135104
_shelx_shelxl_version_number 2025/1
_shelx_space_group_comment
;
The symmetry employed for this shelxl refinement is uniquely defined
by the following loop, which should always be used as a source of
symmetry information in preference to the above space-group names.
They are only intended as comments.
;
_shelx_estimated_absorpt_t_max 0.895
_shelx_estimated_absorpt_t_min 0.867
_exptl_crystal_mounting_method
;
 Crystals were removed from the crystallisation vial and immediately coated
 with PDMS (polydimethylsiloxane/Dimethicone, CAS: 9006-65-9 on a glass slide.
 A suitable single crystal was selected and mounted on a glass fiber using
 vacuum silicone grease as adhesive. The glass fiber with single crystal was
 mounted on copper pin with solid paraffin. Operator: DJ_Tokyo.
;
_olex2_refinement_description
;
1. Fixed Uiso
 At 1.2 times of:
  All C(H) groups, All C(H,H) groups
2. Restrained distances
 C28-C27 = C28-C23 = C24-C23 = C25-C24 = C26-C25
 1.395 with sigma of 0.01
 C47-C46 = C46-C45 = C50-C45 = C50-C49 = C48-C47 = C49-C48
 1.395 with sigma of 0.01
 C81-C80 = C80-C79 = C84-C79 = C84-C83 = C83-C82 = C82-C81
 1.54 with sigma of 0.01
 C101-C100 = C102-C101 = C97-C102 = C98-C97 = C99-C98 = C99-C100
 1.54 with sigma of 0.01
 C94-C93 = C93-C92 = C95-C94 = C96-C95 = C96-C91 = C92-C91
 1.54 with sigma of 0.01
 C23-C25 \\sim C24-C26 \\sim C25-C27 \\sim C26-C28 \\sim C27-C23 \\sim C28-C24
 with sigma of 0.01
3. Restrained planarity
 C29, C37, Se2A, N3A, N4A, C23A, C24A, C25A, C26A, C27A, C28A
 with sigma of 0.01
 C29, C37, Se2, N3, N4, C23, C24, C25, C26, C27, C28
 with sigma of 0.01
 C29, C37, Se2B, N3B, N4B, C23B, C24B, C25B, C26B, C27B, C28B
 with sigma of 0.01
 C51, C59, Se3A, N5A, N6A, C45A, C46A, C47A, C48A, C49A, C50A
 with sigma of 0.01
 Se1A, N1A, N2A, C1A, C2A, C3A, C4A, C5A, C6A, C7, C15
 with sigma of 0.01
 Se1, N1, N2, C1, C2, C3, C4, C5, C6, C7, C15
 with sigma of 0.01
4. Uiso/Uaniso restraints and constraints
C29 \\sim C37 \\sim Se2 \\sim N3 \\sim N4 \\sim C23 \\sim C24 \\sim C25 \\sim
C26 \\sim C27 \\sim C28 \\sim Se2A \\sim N3A \\sim N4A \\sim C23A \\sim C24A
\\sim C25A \\sim C26A \\sim C27A \\sim C28A \\sim Se2B \\sim N3B \\sim N4B
\\sim C23B \\sim C24B \\sim C25B \\sim C26B \\sim C27B \\sim C28B: within 2A
with sigma of 0.01 and sigma for terminal atoms of 0.02 within 2A
C51 \\sim C59 \\sim Se3 \\sim N5 \\sim N6 \\sim C45 \\sim C46 \\sim C47 \\sim
C48 \\sim C49 \\sim C50 \\sim Se3A \\sim N5A \\sim N6A \\sim C45A \\sim C46A
\\sim C47A \\sim C48A \\sim C49A \\sim C50A: within 2A with sigma of 0.01 and
sigma for terminal atoms of 0.02 within 2A
N13 \\sim N14 \\sim C85 \\sim C86 \\sim C87 \\sim C88 \\sim C89 \\sim C90:
within 2A with sigma of 0.01 and sigma for terminal atoms of 0.02 within 2A
N7 \\sim N8 \\sim C67 \\sim C68 \\sim C69 \\sim C70 \\sim C71 \\sim C72: within
2A with sigma of 0.01 and sigma for terminal atoms of 0.02 within 2A
Se1 \\sim N1 \\sim N2 \\sim C1 \\sim C2 \\sim C3 \\sim C4 \\sim C5 \\sim C6
\\sim Se1A \\sim N1A \\sim N2A \\sim C1A \\sim C2A \\sim C3A \\sim C4A \\sim
C5A \\sim C6A \\sim C7 \\sim C15: within 2A with sigma of 0.01 and sigma for
terminal atoms of 0.02 within 2A
C101 \\sim C97 \\sim C98 \\sim C100 \\sim C102 \\sim C99 \\sim N18 \\sim N17
\\sim C22 \\sim C66: within 2A with sigma of 0.01 and sigma for terminal atoms
of 0.02 within 2A
C93 \\sim N16 \\sim C92 \\sim C91 \\sim N15 \\sim C96 \\sim C95 \\sim C94:
within 2A with sigma of 0.01 and sigma for terminal atoms of 0.02 within 2A
5. Same fragment restrains
{C7, C15, Se1A, N1A, N2A, C1A, C2A, C3A, C4A, C5A, C6A} sigma for 1-2: 0.01,
1-3: 0.01
as in
{C7, C15, Se1, N1, N2, C1, C2, C3, C4, C5, C6}
{C29, C37, Se2A, N3A, N4A, C23A, C24A, C25A, C26A, C27A, C28A} sigma for 1-2:
0.01, 1-3: 0.01
{C29, C37, Se2B, N3B, N4B, C23B, C24B, C25B, C26B, C27B, C28B} sigma for 1-2:
0.01, 1-3: 0.01
as in
{C29, C37, Se2, N3, N4, C23, C24, C25, C26, C27, C28}
{C51, C59, Se3A, N5A, N6A, C45A, C46A, C47A, C48A, C49A, C50A} sigma for 1-2:
0.01, 1-3: 0.01
as in
{C51, C59, Se3, N5, N6, C45, C46, C47, C48, C49, C50}
6. Others
 1*[Sof(Se2)+Sof(N3)+Sof(N4)+Sof(C23)+Sof(C24)+Sof(C25)+Sof(C26)+Sof(H26)+
 Sof(C27)+Sof(H27)+Sof(C28)]+1*[Sof(Se2A)+Sof(N3A)+Sof(N4A)+Sof(C23A)+Sof(C24A)+
 Sof(C25A)+Sof(C26A)+Sof(H26A)+Sof(C27A)+Sof(H27A)+Sof(C28A)]+1*[Sof(Se2B)+
 Sof(N3B)+Sof(N4B)+Sof(C23B)+Sof(C24B)+Sof(C25B)+Sof(C26B)+Sof(H26B)+Sof(C27B)+
 Sof(H27B)+Sof(C28B)]=1 with esd of 0
 Sof(Se2)=Sof(N3)=Sof(N4)=Sof(C23)=Sof(C24)=Sof(C25)=Sof(C26)=Sof(H26)=
 Sof(C27)=Sof(H27)=Sof(C28)=FVAR(1)
 Sof(Se2A)=Sof(N3A)=Sof(N4A)=Sof(C23A)=Sof(C24A)=Sof(C25A)=Sof(C26A)=Sof(H26A)=
 Sof(C27A)=Sof(H27A)=Sof(C28A)=FVAR(2)
 Sof(Se2B)=Sof(N3B)=Sof(N4B)=Sof(C23B)=Sof(C24B)=Sof(C25B)=Sof(C26B)=Sof(H26B)=
 Sof(C27B)=Sof(H27B)=Sof(C28B)=FVAR(3)
 Sof(Se3A)=Sof(N5A)=Sof(N6A)=Sof(C45A)=Sof(C46A)=Sof(C47A)=Sof(C48A)=Sof(H48A)=
 Sof(C49A)=Sof(H49A)=Sof(C50A)=1-FVAR(4)
 Sof(Se3)=Sof(N5)=Sof(N6)=Sof(C45)=Sof(C46)=Sof(C47)=Sof(C48)=Sof(H48)=
 Sof(C49)=Sof(H49)=Sof(C50)=FVAR(4)
 Sof(Se1A)=Sof(N1A)=Sof(N2A)=Sof(C1A)=Sof(C2A)=Sof(C3A)=Sof(C4A)=Sof(H4A)=
 Sof(C5A)=Sof(H5A)=Sof(C6A)=1-FVAR(5)
 Sof(Se1)=Sof(N1)=Sof(N2)=Sof(C1)=Sof(C2)=Sof(C3)=Sof(C4)=Sof(H4)=Sof(C5)=
 Sof(H5)=Sof(C6)=FVAR(5)
7.a Ternary CH refined with riding coordinates:
 C67(H67), C68(H68), C73(H73), C74(H74), C79(H79), C80(H80), C85(H85),
 C86(H86), C91(H91), C92(H92), C97(H97), C98(H98)
7.b Secondary CH2 refined with riding coordinates:
 C69(H69A,H69B), C70(H70A,H70B), C71(H71A,H71B), C72(H72A,H72B), C75(H75A,
 H75B), C76(H76A,H76B), C77(H77A,H77B), C78(H78A,H78B), C81(H81A,H81B),
 C82(H82A,H82B), C83(H83A,H83B), C84(H84A,H84B), C87(H87A,H87B), C88(H88A,H88B),
  C89(H89A,H89B), C90(H90A,H90B), C93(H93A,H93B), C94(H94A,H94B), C95(H95A,
 H95B), C96(H96A,H96B), C99(H99A,H99B), C100(H10A,H10B), C101(H10C,H10D),
 C102(H10E,H10F)
7.c Aromatic/amide H refined with riding coordinates:
 C4(H4), C5(H5), C8(H8), C10(H10), C12(H12), C13(H13), C14(H14), C16(H16),
 C18(H18), C20(H20), C21(H21), C22(H22), C26(H26), C27(H27), C30(H30), C32(H32),
  C34(H34), C35(H35), C36(H36), C38(H38), C40(H40), C42(H42), C43(H43),
 C44(H44), C48(H48), C49(H49), C52(H52), C54(H54), C56(H56), C57(H57), C58(H58),
  C60(H60), C62(H62), C64(H64), C65(H65), C66(H66), C4A(H4A), C5A(H5A),
 C26A(H26A), C27A(H27A), C48A(H48A), C49A(H49A), C26B(H26B), C27B(H27B)
;
_smtbx_masks_special_details
;
A solvent mask was calculated and 362 electrons were 
found in a volume of 2644\%A^3^ in 2 voids per unit cell. 
This is consistent with the presence of 
3[CH2Cl2] per Asymmetric Unit 
which account for 378 electrons 
per unit cell.
;
_smtbx_masks_void_probe_radius 1.2
_smtbx_masks_void_truncation_radius 1.2
_olex2_submission_special_instructions 'No special instructions were received'

loop_
_space_group_symop_operation_xyz
'x, y, z'
'-y, x-y, z+1/3'
'-x+y, -x, z+2/3'

loop_
_atom_site_label
_atom_site_type_symbol
_atom_site_fract_x
_atom_site_fract_y
_atom_site_fract_z
_atom_site_U_iso_or_equiv
_atom_site_adp_type
_atom_site_occupancy
_atom_site_site_symmetry_order
_atom_site_calc_flag
_atom_site_refinement_flags_posn
_atom_site_refinement_flags_adp
_atom_site_refinement_flags_occupancy
_atom_site_disorder_assembly
_atom_site_disorder_group
N7 N 0.9673(7) 1.0841(6) 0.3988(4) 0.060(3) Uani 1 1 d . U . . .
N8 N 1.0370(7) 0.9957(6) 0.3725(4) 0.063(3) Uani 1 1 d . U . . .
N9 N 0.8295(7) 0.7082(6) 0.2193(4) 0.066(3) Uani 1 1 d . . . . .
N10 N 0.6678(7) 0.6523(7) 0.2031(4) 0.072(3) Uani 1 1 d . . . . .
N11 N 0.5328(8) 0.8691(8) 0.2895(4) 0.079(4) Uani 1 1 d . . . . .
N12 N 0.6042(8) 0.9811(8) 0.3698(4) 0.074(3) Uani 1 1 d . . . . .
N13 N 0.6784(8) 0.6797(7) 0.7913(4) 0.072(3) Uani 1 1 d . U . . .
N14 N 0.7890(6) 0.6257(6) 0.7786(4) 0.066(3) Uani 1 1 d . U . . .
N15 N 0.7073(6) 0.3377(6) 0.6238(4) 0.069(3) Uani 1 1 d . U . . .
N16 N 0.5492(6) 0.2487(6) 0.5971(4) 0.063(3) Uani 1 1 d . U . . .
N17 N 0.2914(7) 0.3502(7) 0.6256(4) 0.081(3) Uani 1 1 d . U . . .
N18 N 0.3281(7) 0.4642(8) 0.7044(5) 0.085(4) Uani 1 1 d . U . . .
C7 C 0.7239(9) 0.9209(7) 0.4879(5) 0.077(4) Uani 1 1 d D U . . .
C15 C 0.5728(8) 0.6966(8) 0.6556(5) 0.083(4) Uani 1 1 d D U . . .
Se1 Se 0.5081(10) 0.8735(9) 0.5910(6) 0.112(3) Uani 0.38(3) 1 d D U P A 1
N1 N 0.5853(10) 0.9027(9) 0.5481(5) 0.091(5) Uani 0.38(3) 1 d D U P A 1
N2 N 0.5223(10) 0.8006(9) 0.6222(5) 0.103(5) Uani 0.38(3) 1 d D U P A 1
C1 C 0.6198(9) 0.8602(8) 0.5567(5) 0.082(5) Uani 0.38(3) 1 d D U P A 1
C2 C 0.5842(10) 0.8010(8) 0.5993(5) 0.088(5) Uani 0.38(3) 1 d D U P A 1
C3 C 0.6100(10) 0.7506(8) 0.6152(5) 0.085(5) Uani 0.38(3) 1 d D U P A 1
C4 C 0.6755(9) 0.7576(9) 0.5875(6) 0.088(5) Uani 0.38(3) 1 d D U P A 1
H4 H 0.695659 0.725258 0.596247 0.106 Uiso 0.38(3) 1 calc R U P A 1
C5 C 0.7134(10) 0.8157(9) 0.5446(6) 0.088(5) Uani 0.38(3) 1 d D U P A 1
H5 H 0.756310 0.818491 0.527533 0.105 Uiso 0.38(3) 1 calc R U P A 1
C6 C 0.6862(9) 0.8639(8) 0.5304(5) 0.079(5) Uani 0.38(3) 1 d D U P A 1
C8 C 0.8043(8) 0.9542(8) 0.4805(5) 0.070(4) Uani 1 1 d . . . . .
H8 H 0.833916 0.945472 0.504532 0.084 Uiso 1 1 calc R U . . .
C9 C 0.8412(9) 0.9998(7) 0.4383(5) 0.064(4) Uani 1 1 d . . . . .
C10 C 0.7930(10) 1.0064(8) 0.3998(5) 0.081(5) Uani 1 1 d . . . . .
H10 H 0.816471 1.034350 0.370132 0.097 Uiso 1 1 calc R U . . .
C11 C 0.7137(8) 0.9728(8) 0.4055(5) 0.059(3) Uani 1 1 d . . . . .
C12 C 0.6782(8) 0.9277(8) 0.4480(5) 0.073(4) Uani 1 1 d . . . . .
H12 H 0.623643 0.901254 0.450809 0.087 Uiso 1 1 calc R U . . .
C13 C 0.9269(9) 1.0394(8) 0.4352(6) 0.070(4) Uani 1 1 d . . . . .
H13 H 0.953643 1.031283 0.461693 0.084 Uiso 1 1 calc R U . . .
C14 C 0.6734(11) 0.9898(8) 0.3664(6) 0.080(4) Uani 1 1 d . . . . .
H14 H 0.699759 1.008870 0.335595 0.096 Uiso 1 1 calc R U . . .
C16 C 0.6118(8) 0.6878(9) 0.6956(5) 0.086(5) Uani 1 1 d . . . . .
H16 H 0.665967 0.720662 0.697810 0.103 Uiso 1 1 calc R U . . .
C17 C 0.5732(9) 0.6307(10) 0.7341(5) 0.086(5) Uani 1 1 d . . . . .
C18 C 0.4912(8) 0.5763(8) 0.7281(5) 0.073(4) Uani 1 1 d . . . . .
H18 H 0.464730 0.536641 0.752087 0.087 Uiso 1 1 calc R U . . .
C19 C 0.4523(8) 0.5828(9) 0.6875(6) 0.083(5) Uani 1 1 d . . . . .
C20 C 0.4890(8) 0.6393(9) 0.6513(5) 0.081(4) Uani 1 1 d . . . . .
H20 H 0.460549 0.641404 0.623488 0.097 Uiso 1 1 calc R U . . .
C21 C 0.6169(9) 0.6273(11) 0.7788(5) 0.090(5) Uani 1 1 d . . . . .
H21 H 0.594740 0.581324 0.798049 0.109 Uiso 1 1 calc R U . . .
C22 C 0.3667(9) 0.5228(10) 0.6789(6) 0.087(5) Uani 1 1 d . U . . .
H22 H 0.341450 0.531550 0.651790 0.105 Uiso 1 1 calc R U . . .
C29 C 0.8825(5) 0.7464(5) 0.3959(4) 0.080(3) Uani 1 1 d D U . . .
C37 C 0.8054(5) 0.5882(5) 0.5985(4) 0.078(3) Uani 1 1 d D U . . .
Se2 Se 0.8612(6) 0.4953(5) 0.4418(3) 0.109(3) Uani 0.269(4) 1 d D U P B 1
N3 N 0.8724(5) 0.5765(11) 0.4153(6) 0.102(6) Uani 0.269(4) 1 d D U P B 1
N4 N 0.8391(5) 0.5158(11) 0.5032(7) 0.104(6) Uani 0.269(4) 1 d D U P B 1
C23 C 0.8591(3) 0.6237(8) 0.4539(5) 0.091(5) Uani 0.269(4) 1 d D U P B 1
C24 C 0.8409(3) 0.5870(7) 0.5016(5) 0.093(5) Uani 0.269(4) 1 d D U P B 1
C25 C 0.8261(3) 0.6219(8) 0.5437(4) 0.091(4) Uani 0.269(4) 1 d D U P B 1
C26 C 0.8296(4) 0.6948(8) 0.5377(5) 0.094(5) Uani 0.269(4) 1 d D U P B 1
H26 H 0.819854 0.718433 0.565434 0.112 Uiso 0.269(4) 1 calc R U P B 1
C27 C 0.8478(4) 0.7317(8) 0.4899(5) 0.093(5) Uani 0.269(4) 1 d D U P B 1
H27 H 0.850043 0.779895 0.486078 0.112 Uiso 0.269(4) 1 calc R U P B 1
C28 C 0.8626(3) 0.6972(8) 0.4479(4) 0.089(4) Uani 0.269(4) 1 d D U P B 1
C30 C 0.9331(8) 0.8281(8) 0.3920(5) 0.070(4) Uani 1 1 d . . . . .
H30 H 0.960943 0.857828 0.420192 0.084 Uiso 1 1 calc R U . . .
C31 C 0.9398(8) 0.8621(8) 0.3454(5) 0.061(3) Uani 1 1 d . . . . .
C32 C 0.9032(8) 0.8177(9) 0.3056(5) 0.067(4) Uani 1 1 d . . . . .
H32 H 0.907671 0.842149 0.274342 0.081 Uiso 1 1 calc R U . . .
C33 C 0.8593(8) 0.7380(8) 0.3079(5) 0.062(3) Uani 1 1 d . . . . .
C34 C 0.8500(8) 0.7041(8) 0.3548(4) 0.060(3) Uani 1 1 d . . . . .
H34 H 0.820004 0.649678 0.357710 0.072 Uiso 1 1 calc R U . . .
C35 C 0.9878(9) 0.9473(10) 0.3384(5) 0.075(4) Uani 1 1 d . . . . .
H35 H 0.982951 0.968425 0.307746 0.090 Uiso 1 1 calc R U . . .
C36 C 0.8173(8) 0.6857(8) 0.2640(4) 0.059(4) Uani 1 1 d . . . . .
H36 H 0.780118 0.633486 0.270590 0.071 Uiso 1 1 calc R U . . .
C38 C 0.8133(8) 0.6298(7) 0.6398(4) 0.064(4) Uani 1 1 d . . . . .
H38 H 0.836611 0.684189 0.636900 0.077 Uiso 1 1 calc R U . . .
C39 C 0.7874(8) 0.5947(8) 0.6881(4) 0.054(3) Uani 1 1 d . . . . .
C40 C 0.7540(7) 0.5160(8) 0.6922(5) 0.062(4) Uani 1 1 d . . . . .
H40 H 0.736454 0.491746 0.723797 0.074 Uiso 1 1 calc R U . . .
C41 C 0.7460(8) 0.4725(8) 0.6503(5) 0.062(4) Uani 1 1 d . . . . .
C42 C 0.7716(9) 0.5060(8) 0.6016(5) 0.070(4) Uani 1 1 d . . . . .
H42 H 0.766371 0.475475 0.573087 0.084 Uiso 1 1 calc R U . . .
C43 C 0.7989(7) 0.6492(8) 0.7317(5) 0.059(3) Uani 1 1 d . . . . .
H43 H 0.813536 0.701245 0.724687 0.071 Uiso 1 1 calc R U . . .
C44 C 0.7047(8) 0.3831(8) 0.6577(5) 0.072(4) Uani 1 1 d . . . . .
H44 H 0.677002 0.361324 0.687778 0.087 Uiso 1 1 calc R U . . .
C51 C 0.5439(8) 0.6431(7) 0.3424(5) 0.088(4) Uani 1 1 d D U . . .
C59 C 0.4695(7) 0.4152(6) 0.5105(5) 0.078(4) Uani 1 1 d D U . . .
Se3 Se 0.30015(14) 0.47364(13) 0.41459(15) 0.1348(11) Uani 0.970(4) 1 d D U P C 1
N5 N 0.3879(8) 0.5405(8) 0.3802(5) 0.109(4) Uani 0.970(4) 1 d D U P C 1
N6 N 0.3489(8) 0.4389(8) 0.4549(5) 0.099(4) Uani 0.970(4) 1 d D U P C 1
C45 C 0.4483(8) 0.5350(8) 0.4008(5) 0.082(3) Uani 0.970(4) 1 d D U P C 1
C46 C 0.4275(8) 0.4805(8) 0.4422(5) 0.086(3) Uani 0.970(4) 1 d D U P C 1
C47 C 0.4862(7) 0.4689(8) 0.4642(5) 0.080(3) Uani 0.970(4) 1 d D U P C 1
C48 C 0.5606(8) 0.5092(8) 0.4420(5) 0.089(4) Uani 0.970(4) 1 d D U P C 1
H48 H 0.599408 0.498241 0.452402 0.106 Uiso 0.970(4) 1 calc R U P C 1
C49 C 0.5774(9) 0.5657(8) 0.4044(5) 0.083(3) Uani 0.970(4) 1 d D U P C 1
H49 H 0.629433 0.594745 0.393615 0.099 Uiso 0.970(4) 1 calc R U P C 1
C50 C 0.5242(7) 0.5825(8) 0.3818(5) 0.078(3) Uani 0.970(4) 1 d D U P C 1
C52 C 0.5886(10) 0.6456(9) 0.2968(5) 0.085(5) Uani 1 1 d . . . . .
H52 H 0.600330 0.605962 0.290842 0.102 Uiso 1 1 calc R U . . .
C53 C 0.6122(9) 0.7051(9) 0.2640(5) 0.074(4) Uani 1 1 d . . . . .
C54 C 0.5819(10) 0.7573(8) 0.2682(5) 0.078(4) Uani 1 1 d . . . . .
H54 H 0.594725 0.795779 0.243467 0.094 Uiso 1 1 calc R U . . .
C55 C 0.5360(11) 0.7522(10) 0.3065(6) 0.088(5) Uani 1 1 d . . . . .
C56 C 0.5165(10) 0.6950(9) 0.3450(5) 0.084(5) Uani 1 1 d . . . . .
H56 H 0.484856 0.692459 0.372243 0.100 Uiso 1 1 calc R U . . .
C57 C 0.6586(11) 0.7092(11) 0.2182(6) 0.096(5) Uani 1 1 d . . . . .
H57 H 0.682354 0.755643 0.199375 0.115 Uiso 1 1 calc R U . . .
C58 C 0.5120(11) 0.8128(11) 0.3153(6) 0.093(5) Uani 1 1 d . . . . .
H58 H 0.478778 0.805628 0.342646 0.112 Uiso 1 1 calc R U . . .
C60 C 0.5127(9) 0.3796(8) 0.5152(5) 0.074(4) Uani 1 1 d . . . . .
H60 H 0.547451 0.385794 0.489008 0.089 Uiso 1 1 calc R U . . .
C61 C 0.5079(8) 0.3336(8) 0.5578(5) 0.065(4) Uani 1 1 d . . . . .
C62 C 0.4571(9) 0.3258(8) 0.5955(5) 0.071(4) Uani 1 1 d . . . . .
H62 H 0.456135 0.299459 0.625324 0.085 Uiso 1 1 calc R U . . .
C63 C 0.4061(9) 0.3560(9) 0.5911(5) 0.073(4) Uani 1 1 d . . . . .
C64 C 0.4172(8) 0.4055(8) 0.5471(5) 0.066(4) Uani 1 1 d . . . . .
H64 H 0.387937 0.430722 0.544173 0.079 Uiso 1 1 calc R U . . .
C65 C 0.5555(8) 0.2951(8) 0.5599(6) 0.077(4) Uani 1 1 d . . . . .
H65 H 0.591128 0.304193 0.533733 0.093 Uiso 1 1 calc R U . . .
C66 C 0.3512(9) 0.3436(9) 0.6300(5) 0.077(4) Uani 1 1 d . U . . .
H66 H 0.360481 0.329095 0.661940 0.092 Uiso 1 1 calc R U . . .
C67 C 1.0483(8) 1.1182(7) 0.4019(5) 0.061(3) Uani 1 1 d . U . . .
H67 H 1.063642 1.110182 0.436040 0.073 Uiso 1 1 calc R U . . .
C68 C 1.0752(8) 1.0787(7) 0.3603(5) 0.064(3) Uani 1 1 d . U . . .
H68 H 1.057839 1.085514 0.326569 0.076 Uiso 1 1 calc R U . . .
C69 C 1.1662(9) 1.1118(8) 0.3594(6) 0.082(4) Uani 1 1 d . U . . .
H69A H 1.180201 1.088238 0.331712 0.098 Uiso 1 1 calc R U . . .
H69B H 1.183606 1.100556 0.391379 0.098 Uiso 1 1 calc R U . . .
C70 C 1.2053(10) 1.2034(9) 0.3512(7) 0.099(4) Uani 1 1 d . U . . .
H70A H 1.261890 1.226371 0.353160 0.119 Uiso 1 1 calc R U . . .
H70B H 1.192760 1.212613 0.316984 0.119 Uiso 1 1 calc R U . . .
C71 C 1.1814(9) 1.2455(9) 0.3880(7) 0.098(4) Uani 1 1 d . U . . .
H71A H 1.204518 1.300184 0.378000 0.118 Uiso 1 1 calc R U . . .
H71B H 1.200300 1.243602 0.421917 0.118 Uiso 1 1 calc R U . . .
C72 C 1.0912(9) 1.2067(8) 0.3887(7) 0.087(4) Uani 1 1 d . U . . .
H72A H 1.073592 1.213363 0.355452 0.105 Uiso 1 1 calc R U . . .
H72B H 1.076481 1.233701 0.413568 0.105 Uiso 1 1 calc R U . . .
C73 C 0.7813(9) 0.6481(8) 0.1781(5) 0.067(4) Uani 1 1 d . . . . .
H73 H 0.757455 0.595244 0.192950 0.080 Uiso 1 1 calc R U . . .
C74 C 0.7164(9) 0.6636(9) 0.1613(5) 0.072(4) Uani 1 1 d . . . . .
H74 H 0.738739 0.717319 0.148216 0.086 Uiso 1 1 calc R U . . .
C75 C 0.6676(9) 0.6021(10) 0.1184(5) 0.090(5) Uani 1 1 d . . . . .
H75A H 0.640477 0.549719 0.133106 0.109 Uiso 1 1 calc R U . . .
H75B H 0.628239 0.613418 0.105009 0.109 Uiso 1 1 calc R U . . .
C76 C 0.7219(13) 0.6045(15) 0.0738(6) 0.131(8) Uani 1 1 d . . . . .
H76A H 0.690854 0.563742 0.049136 0.157 Uiso 1 1 calc R U . . .
H76B H 0.744386 0.654906 0.056548 0.157 Uiso 1 1 calc R U . . .
C77 C 0.7878(11) 0.5923(12) 0.0939(6) 0.116(7) Uani 1 1 d . . . . .
H77A H 0.822102 0.596456 0.065931 0.139 Uiso 1 1 calc R U . . .
H77B H 0.765555 0.539913 0.108362 0.139 Uiso 1 1 calc R U . . .
C78 C 0.8367(10) 0.6547(9) 0.1357(5) 0.080(4) Uani 1 1 d . . . . .
H78A H 0.877302 0.645243 0.149070 0.096 Uiso 1 1 calc R U . . .
H78B H 0.861798 0.707117 0.121052 0.096 Uiso 1 1 calc R U . . .
C79 C 0.5025(10) 0.9243(9) 0.3059(6) 0.091(5) Uani 1 1 d D . . . .
H79 H 0.462156 0.899502 0.332376 0.109 Uiso 1 1 calc R U . . .
C80 C 0.5717(9) 0.9995(8) 0.3259(5) 0.080(5) Uani 1 1 d D . . . .
H80 H 0.612105 1.021457 0.299215 0.096 Uiso 1 1 calc R U . . .
C81 C 0.5507(10) 1.0624(9) 0.3413(6) 0.087(5) Uani 1 1 d D . . . .
H81A H 0.597596 1.111260 0.350258 0.105 Uiso 1 1 calc R U . . .
H81B H 0.514933 1.044774 0.370137 0.105 Uiso 1 1 calc R U . . .
C82 C 0.5111(12) 1.0732(12) 0.2935(7) 0.117(7) Uani 1 1 d D . . . .
H82A H 0.493484 1.109997 0.302082 0.140 Uiso 1 1 calc R U . . .
H82B H 0.550832 1.097581 0.267138 0.140 Uiso 1 1 calc R U . . .
C83 C 0.4413(13) 0.9999(12) 0.2706(8) 0.133(8) Uani 1 1 d D . . . .
H83A H 0.423010 1.014114 0.240166 0.159 Uiso 1 1 calc R U . . .
H83B H 0.398468 0.977132 0.295031 0.159 Uiso 1 1 calc R U . . .
C84 C 0.4668(11) 0.9396(11) 0.2569(6) 0.104(5) Uani 1 1 d D . . . .
H84A H 0.505581 0.959912 0.229716 0.125 Uiso 1 1 calc R U . . .
H84B H 0.421775 0.890962 0.245238 0.125 Uiso 1 1 calc R U . . .
C85 C 0.7196(9) 0.6673(9) 0.8351(5) 0.076(3) Uani 1 1 d . U . . .
H85 H 0.688592 0.614056 0.849041 0.091 Uiso 1 1 calc R U . . .
C86 C 0.8009(8) 0.6835(9) 0.8172(5) 0.067(3) Uani 1 1 d . U . . .
H86 H 0.829172 0.736121 0.801958 0.081 Uiso 1 1 calc R U . . .
C87 C 0.8474(9) 0.6797(10) 0.8605(5) 0.090(4) Uani 1 1 d . U . . .
H87A H 0.897477 0.688366 0.847538 0.108 Uiso 1 1 calc R U . . .
H87B H 0.819792 0.627193 0.874967 0.108 Uiso 1 1 calc R U . . .
C88 C 0.8632(10) 0.7401(11) 0.9034(6) 0.103(5) Uani 1 1 d . U . . .
H88A H 0.890024 0.731612 0.931684 0.124 Uiso 1 1 calc R U . . .
H88B H 0.896539 0.793033 0.890593 0.124 Uiso 1 1 calc R U . . .
C89 C 0.7855(10) 0.7303(13) 0.9214(6) 0.119(5) Uani 1 1 d . U . . .
H89A H 0.795974 0.771804 0.945643 0.143 Uiso 1 1 calc R U . . .
H89B H 0.756720 0.680563 0.939269 0.143 Uiso 1 1 calc R U . . .
C90 C 0.7311(10) 0.7325(11) 0.8768(6) 0.100(4) Uani 1 1 d . U . . .
H90A H 0.755772 0.784260 0.861187 0.120 Uiso 1 1 calc R U . . .
H90B H 0.680492 0.721035 0.890477 0.120 Uiso 1 1 calc R U . . .
C91 C 0.6644(7) 0.2537(7) 0.6341(5) 0.066(3) Uani 1 1 d D U . . .
H91 H 0.641438 0.245356 0.668338 0.079 Uiso 1 1 calc R U . . .
C92 C 0.5977(7) 0.2150(6) 0.5953(5) 0.062(3) Uani 1 1 d D U . . .
H92 H 0.620658 0.223191 0.561040 0.074 Uiso 1 1 calc R U . . .
C93 C 0.5513(8) 0.1261(7) 0.6062(6) 0.091(4) Uani 1 1 d D U . . .
H93A H 0.525217 0.117193 0.639000 0.109 Uiso 1 1 calc R U . . .
H93B H 0.511062 0.100355 0.580246 0.109 Uiso 1 1 calc R U . . .
C94 C 0.6029(8) 0.0899(8) 0.6067(6) 0.088(4) Uani 1 1 d D U . . .
H94A H 0.625675 0.094879 0.573085 0.106 Uiso 1 1 calc R U . . .
H94B H 0.571160 0.034253 0.614461 0.106 Uiso 1 1 calc R U . . .
C95 C 0.6693(9) 0.1291(7) 0.6464(6) 0.102(4) Uani 1 1 d D U . . .
H95A H 0.702272 0.105257 0.645554 0.122 Uiso 1 1 calc R U . . .
H95B H 0.647447 0.122691 0.680477 0.122 Uiso 1 1 calc R U . . .
C96 C 0.7187(8) 0.2183(7) 0.6324(6) 0.085(4) Uani 1 1 d D U . . .
H96A H 0.761428 0.245312 0.656590 0.102 Uiso 1 1 calc R U . . .
H96B H 0.740946 0.224474 0.598512 0.102 Uiso 1 1 calc R U . . .
C97 C 0.2401(7) 0.3357(8) 0.6703(6) 0.087(4) Uani 1 1 d D U . . .
H97 H 0.257030 0.313320 0.697615 0.104 Uiso 1 1 calc R U . . .
C98 C 0.2454(8) 0.4102(9) 0.6899(5) 0.084(4) Uani 1 1 d D U . . .
H98 H 0.229654 0.434265 0.662990 0.101 Uiso 1 1 calc R U . . .
C99 C 0.1936(7) 0.3958(10) 0.7380(6) 0.097(4) Uani 1 1 d D U . . .
H99A H 0.195758 0.444062 0.748779 0.117 Uiso 1 1 calc R U . . .
H99B H 0.211324 0.376055 0.765967 0.117 Uiso 1 1 calc R U . . .
C100 C 0.1087(8) 0.3336(10) 0.7217(7) 0.121(5) Uani 1 1 d D U . . .
H10A H 0.074657 0.319883 0.751363 0.145 Uiso 1 1 calc R U . . .
H10B H 0.090285 0.357397 0.696802 0.145 Uiso 1 1 calc R U . . .
C101 C 0.1004(9) 0.2585(10) 0.6990(6) 0.110(5) Uani 1 1 d D U . . .
H10C H 0.110794 0.230167 0.725327 0.132 Uiso 1 1 calc R U . . .
H10D H 0.046773 0.225343 0.687342 0.132 Uiso 1 1 calc R U . . .
C102 C 0.1554(6) 0.2742(9) 0.6551(6) 0.095(4) Uani 1 1 d D U . . .
H10E H 0.138992 0.293279 0.626108 0.113 Uiso 1 1 calc R U . . .
H10F H 0.153466 0.225680 0.645123 0.113 Uiso 1 1 calc R U . . .
Se1A Se 0.4864(6) 0.8526(7) 0.5768(4) 0.111(2) Uani 0.62(3) 1 d D U P A 2
N1A N 0.5701(9) 0.8882(7) 0.5385(5) 0.092(4) Uani 0.62(3) 1 d D U P A 2
N2A N 0.5072(9) 0.7873(7) 0.6129(5) 0.099(4) Uani 0.62(3) 1 d D U P A 2
C1A C 0.6110(9) 0.8537(7) 0.5519(5) 0.082(4) Uani 0.62(3) 1 d D U P A 2
C2A C 0.5752(10) 0.7947(7) 0.5951(5) 0.086(4) Uani 0.62(3) 1 d D U P A 2
C3A C 0.6070(9) 0.7518(7) 0.6153(5) 0.084(4) Uani 0.62(3) 1 d D U P A 2
C4A C 0.6790(9) 0.7665(8) 0.5922(5) 0.087(5) Uani 0.62(3) 1 d D U P A 2
H4A H 0.703224 0.739282 0.604101 0.105 Uiso 0.62(3) 1 calc R U P A 2
C5A C 0.7168(9) 0.8240(7) 0.5496(5) 0.087(5) Uani 0.62(3) 1 d D U P A 2
H5A H 0.763808 0.831748 0.535768 0.104 Uiso 0.62(3) 1 calc R U P A 2
C6A C 0.6836(9) 0.8649(7) 0.5307(5) 0.077(4) Uani 0.62(3) 1 d D U P A 2
Se2A Se 1.0424(3) 0.8228(4) 0.5485(2) 0.208(4) Uani 0.505(4) 1 d D U P B 2
N3A N 1.0024(9) 0.8119(8) 0.4916(7) 0.156(8) Uani 0.505(4) 1 d D U P B 2
N4A N 0.9629(8) 0.7394(8) 0.5759(7) 0.158(8) Uani 0.505(4) 1 d D U P B 2
C23A C 0.9232(6) 0.7405(5) 0.4922(5) 0.101(4) Uani 0.505(4) 1 d D U P B 2
C24A C 0.9049(6) 0.7035(6) 0.5394(5) 0.103(4) Uani 0.505(4) 1 d D U P B 2
C25A C 0.8325(7) 0.6347(6) 0.5480(4) 0.090(4) Uani 0.505(4) 1 d D U P B 2
C26A C 0.7779(6) 0.6035(6) 0.5076(5) 0.095(4) Uani 0.505(4) 1 d D U P B 2
H26A H 0.729650 0.558025 0.512512 0.114 Uiso 0.505(4) 1 calc R U P B 2
C27A C 0.7964(6) 0.6410(6) 0.4599(5) 0.096(4) Uani 0.505(4) 1 d D U P B 2
H27A H 0.760021 0.620009 0.433438 0.116 Uiso 0.505(4) 1 calc R U P B 2
C28A C 0.8680(7) 0.7090(6) 0.4514(4) 0.087(4) Uani 0.505(4) 1 d D U P B 2
Se3A Se 0.3174(9) 0.4037(10) 0.3673(8) 0.119(8) Uani 0.030(4) 1 d D U P C 2
N5A N 0.4002(10) 0.4977(10) 0.3512(6) 0.100(7) Uani 0.030(4) 1 d D U P C 2
N6A N 0.3613(10) 0.3928(9) 0.4238(7) 0.098(7) Uani 0.030(4) 1 d D U P C 2
C45A C 0.4553(8) 0.5161(7) 0.3879(5) 0.090(5) Uani 0.030(4) 1 d D U P C 2
C46A C 0.4344(9) 0.4591(8) 0.4275(5) 0.089(5) Uani 0.030(4) 1 d D U P C 2
C47A C 0.4886(8) 0.4739(8) 0.4671(5) 0.084(6) Uani 0.030(4) 1 d D U P C 2
C48A C 0.5598(9) 0.5442(8) 0.4646(6) 0.084(6) Uani 0.030(4) 1 d D U P C 2
H48A H 0.597304 0.556282 0.490025 0.101 Uiso 0.030(4) 1 calc R U P C 2
C49A C 0.5758(9) 0.5969(9) 0.4245(6) 0.084(6) Uani 0.030(4) 1 d D U P C 2
H49A H 0.624360 0.642910 0.424895 0.100 Uiso 0.030(4) 1 calc R U P C 2
C50A C 0.5264(8) 0.5871(8) 0.3845(5) 0.084(6) Uani 0.030(4) 1 d D U P C 2
Se2B Se 0.9135(6) 0.5292(6) 0.4532(4) 0.102(3) Uani 0.226(4) 1 d D U P B 3
N3B N 0.9100(6) 0.6012(10) 0.4234(6) 0.102(6) Uani 0.226(4) 1 d D U P B 3
N4B N 0.8745(6) 0.5393(10) 0.5112(7) 0.101(6) Uani 0.226(4) 1 d D U P B 3
C23B C 0.8773(4) 0.6367(7) 0.4585(5) 0.092(4) Uani 0.226(4) 1 d D U P B 3
C24B C 0.8592(4) 0.6004(7) 0.5058(5) 0.095(4) Uani 0.226(4) 1 d D U P B 3
C25B C 0.8273(4) 0.6252(7) 0.5449(4) 0.091(5) Uani 0.226(4) 1 d D U P B 3
C26B C 0.8138(5) 0.6879(8) 0.5357(5) 0.094(5) Uani 0.226(4) 1 d D U P B 3
H26B H 0.792806 0.704837 0.561199 0.112 Uiso 0.226(4) 1 calc R U P B 3
C27B C 0.8323(5) 0.7249(8) 0.4875(5) 0.093(5) Uani 0.226(4) 1 d D U P B 3
H27B H 0.823322 0.766460 0.481493 0.112 Uiso 0.226(4) 1 calc R U P B 3
C28B C 0.8637(4) 0.7004(7) 0.4489(4) 0.090(5) Uani 0.226(4) 1 d D U P B 3

loop_
_atom_site_aniso_label
_atom_site_aniso_U_11
_atom_site_aniso_U_22
_atom_site_aniso_U_33
_atom_site_aniso_U_23
_atom_site_aniso_U_13
_atom_site_aniso_U_12
N7 0.071(7) 0.043(6) 0.067(6) 0.019(5) 0.030(6) 0.028(5)
N8 0.072(7) 0.046(6) 0.068(6) 0.000(5) 0.017(5) 0.028(5)
N9 0.104(9) 0.054(7) 0.044(6) -0.006(5) -0.004(6) 0.043(7)
N10 0.105(10) 0.070(8) 0.062(7) -0.007(6) -0.012(7) 0.059(8)
N11 0.141(12) 0.086(9) 0.055(7) 0.024(6) 0.017(7) 0.090(9)
N12 0.083(9) 0.115(10) 0.054(7) 0.027(6) 0.025(6) 0.072(8)
N13 0.081(8) 0.085(8) 0.031(5) -0.007(5) 0.002(5) 0.028(7)
N14 0.078(7) 0.060(6) 0.051(6) -0.007(5) -0.009(5) 0.029(6)
N15 0.072(7) 0.054(6) 0.065(6) 0.010(6) -0.011(5) 0.019(6)
N16 0.060(7) 0.058(6) 0.063(6) 0.014(5) -0.008(5) 0.022(5)
N17 0.044(6) 0.092(7) 0.070(6) 0.029(6) -0.003(5) 0.008(6)
N18 0.046(6) 0.089(8) 0.073(7) 0.014(6) 0.006(5) -0.002(6)
C7 0.082(8) 0.066(7) 0.072(7) 0.019(6) 0.010(7) 0.028(7)
C15 0.083(8) 0.079(8) 0.055(7) 0.006(6) 0.013(6) 0.016(7)
Se1 0.146(6) 0.061(5) 0.108(5) 0.004(4) 0.054(4) 0.035(4)
N1 0.114(7) 0.065(7) 0.090(7) 0.003(7) 0.039(7) 0.041(7)
N2 0.122(7) 0.070(7) 0.096(7) 0.016(7) 0.034(7) 0.033(7)
C1 0.095(7) 0.070(6) 0.075(6) 0.015(6) 0.021(6) 0.037(6)
C2 0.098(7) 0.071(6) 0.077(6) 0.017(6) 0.021(6) 0.029(6)
C3 0.085(7) 0.078(7) 0.065(7) 0.020(6) 0.007(6) 0.022(7)
C4 0.079(8) 0.086(8) 0.073(7) 0.031(7) 0.001(7) 0.021(7)
C5 0.078(8) 0.086(8) 0.078(7) 0.032(7) 0.009(7) 0.025(7)
C6 0.081(7) 0.076(7) 0.073(7) 0.027(6) 0.014(6) 0.032(6)
C8 0.065(10) 0.075(10) 0.066(9) 0.005(7) 0.009(7) 0.032(8)
C9 0.081(11) 0.042(8) 0.064(9) 0.005(7) 0.017(8) 0.026(8)
C10 0.103(14) 0.065(10) 0.066(9) 0.036(7) 0.015(9) 0.036(10)
C11 0.045(9) 0.062(9) 0.064(9) 0.013(7) 0.016(7) 0.021(7)
C12 0.055(9) 0.080(10) 0.071(9) 0.003(8) 0.005(7) 0.023(8)
C13 0.072(11) 0.045(8) 0.089(10) -0.004(8) 0.017(8) 0.028(8)
C14 0.100(13) 0.061(10) 0.061(9) 0.006(7) 0.008(9) 0.027(9)
C16 0.045(9) 0.090(11) 0.067(10) -0.005(8) -0.009(7) -0.007(8)
C17 0.062(10) 0.100(12) 0.055(8) 0.024(8) -0.007(7) 0.011(9)
C18 0.068(10) 0.062(9) 0.058(9) 0.011(7) 0.007(7) 0.010(8)
C19 0.050(9) 0.087(11) 0.074(10) 0.002(9) -0.004(8) 0.007(8)
C20 0.049(9) 0.099(12) 0.059(8) 0.019(8) 0.000(7) 0.011(9)
C21 0.060(10) 0.122(14) 0.041(8) 0.020(8) -0.001(7) 0.008(10)
C22 0.062(9) 0.092(10) 0.068(8) 0.009(7) 0.010(7) 0.008(8)
C29 0.124(8) 0.092(8) 0.040(6) 0.008(6) 0.013(6) 0.066(7)
C37 0.121(8) 0.095(8) 0.031(5) 0.015(6) 0.008(6) 0.063(7)
Se2 0.173(7) 0.112(6) 0.072(4) 0.014(4) 0.029(5) 0.095(5)
N3 0.153(9) 0.114(8) 0.058(7) 0.022(7) 0.027(7) 0.082(8)
N4 0.154(9) 0.117(8) 0.060(7) 0.022(7) 0.026(7) 0.082(8)
C23 0.140(7) 0.105(7) 0.045(6) 0.021(6) 0.020(6) 0.073(6)
C24 0.139(7) 0.107(7) 0.045(6) 0.019(6) 0.019(6) 0.072(6)
C25 0.133(7) 0.106(7) 0.042(6) 0.021(6) 0.014(6) 0.065(6)
C26 0.135(7) 0.108(7) 0.042(6) 0.022(6) 0.013(6) 0.064(7)
C27 0.135(7) 0.106(7) 0.042(6) 0.022(6) 0.014(6) 0.064(7)
C28 0.134(7) 0.104(7) 0.042(6) 0.019(6) 0.014(6) 0.067(6)
C30 0.082(10) 0.058(9) 0.043(7) -0.007(6) -0.015(6) 0.014(8)
C31 0.082(10) 0.047(9) 0.046(8) 0.006(6) 0.004(7) 0.027(8)
C32 0.080(10) 0.071(11) 0.044(8) 0.007(7) -0.003(7) 0.034(9)
C33 0.074(10) 0.057(10) 0.051(8) 0.004(6) -0.008(7) 0.031(8)
C34 0.089(10) 0.063(8) 0.028(6) 0.003(6) 0.006(6) 0.037(8)
C35 0.084(11) 0.097(13) 0.061(9) -0.009(8) 0.014(8) 0.058(10)
C36 0.104(11) 0.060(8) 0.021(6) -0.005(5) 0.008(6) 0.046(8)
C38 0.084(10) 0.050(8) 0.039(7) 0.005(6) 0.019(6) 0.020(7)
C39 0.077(9) 0.057(9) 0.026(6) -0.002(6) 0.004(6) 0.031(8)
C40 0.053(8) 0.069(10) 0.045(7) -0.007(7) 0.002(6) 0.016(7)
C41 0.061(9) 0.056(9) 0.057(8) 0.012(7) 0.001(6) 0.020(7)
C42 0.117(12) 0.065(9) 0.037(7) -0.017(6) -0.014(7) 0.051(9)
C43 0.056(8) 0.058(8) 0.049(8) 0.004(6) -0.008(6) 0.017(7)
C44 0.079(10) 0.066(10) 0.062(9) -0.016(8) -0.020(7) 0.029(8)
C51 0.129(9) 0.079(8) 0.059(7) 0.000(6) 0.001(7) 0.054(7)
C59 0.104(8) 0.064(7) 0.081(8) 0.029(6) 0.004(7) 0.054(7)
Se3 0.1152(17) 0.1064(17) 0.1470(19) 0.0347(14) -0.0471(14) 0.0287(13)
N5 0.125(7) 0.073(6) 0.091(6) 0.022(6) -0.013(6) 0.021(6)
N6 0.111(7) 0.086(6) 0.086(6) 0.020(5) -0.027(6) 0.040(6)
C45 0.114(6) 0.070(6) 0.074(6) 0.008(5) -0.010(5) 0.055(5)
C46 0.111(6) 0.076(6) 0.079(6) 0.014(5) -0.010(6) 0.053(5)
C47 0.110(7) 0.073(6) 0.074(6) 0.023(5) 0.003(5) 0.057(5)
C48 0.114(7) 0.083(7) 0.081(7) 0.024(6) 0.016(6) 0.059(6)
C49 0.117(7) 0.083(7) 0.063(6) 0.014(5) 0.015(6) 0.061(6)
C50 0.118(7) 0.075(6) 0.055(6) 0.000(5) 0.004(5) 0.058(5)
C52 0.140(15) 0.094(12) 0.066(9) 0.005(9) 0.001(9) 0.092(12)
C53 0.117(12) 0.085(11) 0.043(8) 0.005(7) 0.008(8) 0.068(10)
C54 0.130(14) 0.071(10) 0.059(9) 0.013(7) 0.012(9) 0.069(10)
C55 0.138(15) 0.095(12) 0.067(10) 0.024(9) 0.029(10) 0.085(12)
C56 0.149(15) 0.098(12) 0.050(8) -0.003(8) 0.001(8) 0.095(12)
C57 0.141(16) 0.115(14) 0.058(9) 0.023(9) -0.001(9) 0.083(13)
C58 0.144(16) 0.099(13) 0.075(10) 0.007(10) 0.003(10) 0.090(13)
C60 0.095(11) 0.064(9) 0.058(8) 0.015(7) -0.001(8) 0.036(9)
C61 0.068(10) 0.055(9) 0.053(8) 0.020(7) 0.009(7) 0.016(8)
C62 0.083(11) 0.057(9) 0.059(9) 0.027(7) -0.012(8) 0.026(8)
C63 0.077(10) 0.079(10) 0.066(9) 0.013(8) 0.002(8) 0.040(9)
C64 0.077(10) 0.091(10) 0.045(7) 0.022(7) 0.008(7) 0.054(9)
C65 0.065(10) 0.067(10) 0.088(11) 0.011(8) -0.010(8) 0.024(8)
C66 0.060(9) 0.086(9) 0.059(7) 0.020(7) 0.000(7) 0.017(8)
C67 0.077(7) 0.041(6) 0.062(6) 0.008(5) 0.025(6) 0.027(5)
C68 0.084(7) 0.045(6) 0.064(6) 0.002(5) 0.015(6) 0.034(5)
C69 0.095(8) 0.059(7) 0.088(8) 0.000(6) 0.044(7) 0.035(6)
C70 0.096(8) 0.069(8) 0.109(9) 0.006(7) 0.055(7) 0.024(7)
C71 0.084(8) 0.055(7) 0.132(9) 0.011(7) 0.040(8) 0.016(7)
C72 0.093(8) 0.049(7) 0.113(8) 0.010(6) 0.031(7) 0.031(6)
C73 0.109(12) 0.054(8) 0.045(7) -0.015(6) -0.016(7) 0.047(8)
C74 0.098(11) 0.096(11) 0.048(8) -0.002(7) -0.013(8) 0.068(10)
C75 0.108(13) 0.124(14) 0.054(9) -0.026(9) -0.010(8) 0.069(11)
C76 0.17(2) 0.23(2) 0.053(9) -0.063(12) -0.037(11) 0.149(19)
C77 0.118(15) 0.145(17) 0.093(12) -0.079(12) -0.018(11) 0.071(14)
C78 0.116(13) 0.093(11) 0.050(8) -0.001(7) -0.002(8) 0.065(10)
C79 0.113(14) 0.079(12) 0.095(12) 0.013(9) 0.002(10) 0.059(12)
C80 0.104(13) 0.096(12) 0.077(10) 0.018(9) 0.027(9) 0.077(12)
C81 0.110(13) 0.077(11) 0.101(12) 0.013(9) 0.035(10) 0.066(10)
C82 0.147(18) 0.121(17) 0.142(17) 0.039(14) 0.026(14) 0.111(16)
C83 0.15(2) 0.16(2) 0.146(17) 0.059(16) 0.011(16) 0.124(19)
C84 0.130(15) 0.112(14) 0.110(13) -0.002(10) -0.012(11) 0.090(13)
C85 0.081(7) 0.093(7) 0.043(6) -0.011(5) -0.004(5) 0.035(6)
C86 0.072(7) 0.081(7) 0.045(6) -0.012(5) -0.010(5) 0.035(6)
C87 0.085(8) 0.110(9) 0.053(7) -0.021(6) -0.001(6) 0.031(7)
C88 0.085(9) 0.138(10) 0.063(7) -0.039(7) -0.011(7) 0.038(8)
C89 0.095(9) 0.164(10) 0.056(7) -0.029(8) -0.004(7) 0.033(9)
C90 0.096(9) 0.125(9) 0.067(7) -0.017(7) -0.004(7) 0.046(8)
C91 0.063(7) 0.056(6) 0.066(6) 0.009(5) -0.011(5) 0.019(5)
C92 0.065(7) 0.043(6) 0.060(6) 0.013(5) -0.008(5) 0.013(5)
C93 0.094(9) 0.057(7) 0.086(8) 0.016(6) -0.023(7) 0.012(7)
C94 0.099(9) 0.049(7) 0.115(9) 0.005(7) -0.026(7) 0.035(6)
C95 0.100(9) 0.068(8) 0.117(9) 0.005(7) -0.050(7) 0.026(7)
C96 0.085(8) 0.063(7) 0.090(8) 0.002(6) -0.035(7) 0.023(6)
C97 0.043(6) 0.093(8) 0.082(7) 0.019(6) -0.013(6) 0.003(6)
C98 0.053(6) 0.085(7) 0.087(7) 0.027(6) -0.004(6) 0.015(6)
C99 0.068(8) 0.096(9) 0.107(9) 0.004(7) 0.019(7) 0.026(7)
C100 0.072(8) 0.113(10) 0.139(10) 0.023(9) 0.017(8) 0.018(8)
C101 0.061(8) 0.103(9) 0.135(10) 0.044(8) -0.009(7) 0.018(8)
C102 0.042(7) 0.101(9) 0.106(9) 0.030(7) -0.019(6) 0.010(7)
Se1A 0.124(4) 0.083(4) 0.121(4) -0.004(3) 0.046(3) 0.048(3)
N1A 0.115(7) 0.064(6) 0.092(7) 0.007(6) 0.042(6) 0.040(6)
N2A 0.125(7) 0.064(6) 0.094(7) 0.016(6) 0.037(6) 0.036(6)
C1A 0.094(6) 0.072(6) 0.075(6) 0.016(6) 0.021(6) 0.037(6)
C2A 0.094(7) 0.070(6) 0.075(6) 0.017(6) 0.020(6) 0.028(6)
C3A 0.085(7) 0.078(7) 0.063(6) 0.020(6) 0.006(6) 0.021(6)
C4A 0.077(7) 0.087(7) 0.072(7) 0.033(6) -0.004(6) 0.021(7)
C5A 0.076(7) 0.085(7) 0.079(7) 0.032(6) 0.011(6) 0.025(6)
C6A 0.078(7) 0.075(7) 0.072(6) 0.029(6) 0.014(6) 0.034(6)
Se2A 0.120(4) 0.237(6) 0.104(3) 0.084(4) -0.041(3) -0.033(4)
N3A 0.133(10) 0.177(11) 0.069(9) 0.054(9) -0.006(9) 0.012(10)
N4A 0.131(10) 0.181(11) 0.069(9) 0.054(9) -0.017(9) 0.008(10)
C23A 0.136(7) 0.115(7) 0.045(6) 0.025(6) 0.010(6) 0.056(6)
C24A 0.135(7) 0.116(7) 0.046(6) 0.027(6) 0.010(6) 0.054(6)
C25A 0.131(7) 0.106(7) 0.040(5) 0.019(5) 0.013(6) 0.065(6)
C26A 0.137(7) 0.108(7) 0.042(6) 0.022(6) 0.012(6) 0.063(6)
C27A 0.137(7) 0.108(7) 0.046(6) 0.022(6) 0.014(6) 0.062(6)
C28A 0.133(7) 0.100(7) 0.041(5) 0.020(5) 0.013(6) 0.069(6)
Se3A 0.119(10) 0.097(10) 0.116(10) 0.019(9) -0.020(9) 0.036(9)
N5A 0.119(9) 0.079(9) 0.089(9) 0.015(9) -0.012(9) 0.040(9)
N6A 0.113(9) 0.084(9) 0.090(9) 0.017(9) -0.017(9) 0.044(9)
C45A 0.117(7) 0.075(7) 0.076(7) 0.012(6) -0.007(7) 0.047(7)
C46A 0.112(7) 0.077(7) 0.080(7) 0.016(7) -0.010(7) 0.050(7)
C47A 0.111(8) 0.075(7) 0.078(7) 0.021(7) 0.002(7) 0.055(7)
C48A 0.114(8) 0.079(8) 0.072(8) 0.019(8) 0.009(8) 0.057(8)
C49A 0.116(9) 0.079(8) 0.068(8) 0.013(8) 0.009(8) 0.058(8)
C50A 0.118(8) 0.077(7) 0.065(7) 0.008(7) 0.002(7) 0.056(7)
Se2B 0.155(7) 0.126(6) 0.069(5) 0.026(4) 0.038(5) 0.102(6)
N3B 0.154(9) 0.114(8) 0.057(7) 0.021(7) 0.029(7) 0.081(8)
N4B 0.152(9) 0.115(8) 0.057(7) 0.023(7) 0.023(8) 0.083(8)
C23B 0.139(7) 0.106(7) 0.045(6) 0.021(6) 0.019(6) 0.072(6)
C24B 0.139(7) 0.109(7) 0.046(6) 0.020(6) 0.018(6) 0.070(6)
C25B 0.133(7) 0.106(7) 0.041(6) 0.021(6) 0.014(6) 0.065(6)
C26B 0.135(8) 0.107(7) 0.043(6) 0.022(6) 0.014(6) 0.064(7)
C27B 0.136(8) 0.106(7) 0.042(6) 0.022(6) 0.014(6) 0.064(7)
C28B 0.134(7) 0.103(7) 0.042(6) 0.019(6) 0.014(6) 0.067(6)

loop_
_atom_type_symbol
_atom_type_description
_atom_type_scat_dispersion_real
_atom_type_scat_dispersion_imag
_atom_type_scat_source
C C 0.0033 0.0016 'International Tables Vol C Tables 4.2.6.8 and 6.1.1.4'
Cl Cl 0.1484 0.1585 'International Tables Vol C Tables 4.2.6.8 and 6.1.1.4'
H H 0.0000 0.0000 'International Tables Vol C Tables 4.2.6.8 and 6.1.1.4'
N N 0.0061 0.0033 'International Tables Vol C Tables 4.2.6.8 and 6.1.1.4'
Se Se -0.0929 2.2259 'International Tables Vol C Tables 4.2.6.8 and 6.1.1.4'

loop_
_geom_angle_atom_site_label_1
_geom_angle_atom_site_label_2
_geom_angle_atom_site_label_3
_geom_angle
_geom_angle_site_symmetry_1
_geom_angle_site_symmetry_3
_geom_angle_publ_flag
C13 N7 C67 117.4(12) . . ?
C35 N8 C68 116.5(12) . . ?
C36 N9 C73 117.2(11) . . ?
C57 N10 C74 119.1(13) . . ?
C58 N11 C79 115.2(13) . . ?
C14 N12 C80 118.7(12) . . ?
C21 N13 C85 118.4(13) . . ?
C43 N14 C86 116.5(11) . . ?
C44 N15 C91 117.5(12) . . ?
C65 N16 C92 117.2(12) . . ?
C66 N17 C97 119.5(12) . . ?
C22 N18 C98 118.8(13) . . ?
C8 C7 C6 118.8(13) . . ?
C8 C7 C12 118.3(13) . . ?
C8 C7 C6A 120.9(13) . . ?
C12 C7 C6 121.2(12) . . ?
C12 C7 C6A 119.5(12) . . ?
C3 C15 C20 118.7(11) . . ?
C16 C15 C3 124.1(12) . . ?
C16 C15 C20 116.7(13) . . ?
C16 C15 C3A 126.2(13) . . ?
C3A C15 C20 116.9(12) . . ?
N1 Se1 N2 95.7(8) . . ?
C1 N1 Se1 108.5(11) . . ?
C2 N2 Se1 107.0(11) . . ?
N1 C1 C2 115.1(15) . . ?
N1 C1 C6 128.3(14) . . ?
C6 C1 C2 116.7(16) . . ?
N2 C2 C1 113.7(16) . . ?
N2 C2 C3 120.8(15) . . ?
C3 C2 C1 125.5(17) . . ?
C15 C3 C4 123.8(17) . . ?
C2 C3 C15 121.7(17) . . ?
C2 C3 C4 114.5(14) . . ?
C3 C4 H4 118.9 . . ?
C3 C4 C5 122.3(16) . . ?
C5 C4 H4 118.9 . . ?
C4 C5 H5 119.5 . . ?
C6 C5 C4 121.0(16) . . ?
C6 C5 H5 119.5 . . ?
C1 C6 C7 119.4(15) . . ?
C5 C6 C7 120.7(16) . . ?
C5 C6 C1 120.0(14) . . ?
C7 C8 H8 119.2 . . ?
C9 C8 C7 121.7(14) . . ?
C9 C8 H8 119.2 . . ?
C8 C9 C10 117.7(14) . . ?
C8 C9 C13 118.9(14) . . ?
C10 C9 C13 123.4(13) . . ?
C9 C10 H10 119.1 . . ?
C11 C10 C9 121.8(12) . . ?
C11 C10 H10 119.1 . . ?
C10 C11 C12 119.3(13) . . ?
C10 C11 C14 116.2(13) . . ?
C12 C11 C14 124.5(13) . . ?
C7 C12 H12 119.6 . . ?
C11 C12 C7 120.8(13) . . ?
C11 C12 H12 119.6 . . ?
N7 C13 C9 124.5(14) . . ?
N7 C13 H13 117.8 . . ?
C9 C13 H13 117.8 . . ?
N12 C14 C11 126.2(13) . . ?
N12 C14 H14 116.9 . . ?
C11 C14 H14 116.9 . . ?
C15 C16 H16 118.7 . . ?
C15 C16 C17 122.6(13) . . ?
C17 C16 H16 118.7 . . ?
C16 C17 C18 118.2(12) . . ?
C16 C17 C21 120.6(13) . . ?
C18 C17 C21 121.1(13) . . ?
C17 C18 H18 120.2 . . ?
C19 C18 C17 119.6(12) . . ?
C19 C18 H18 120.2 . . ?
C18 C19 C20 122.1(13) . . ?
C18 C19 C22 120.2(14) . . ?
C20 C19 C22 117.5(14) . . ?
C15 C20 H20 119.7 . . ?
C19 C20 C15 120.5(13) . . ?
C19 C20 H20 119.7 . . ?
N13 C21 C17 123.3(15) . . ?
N13 C21 H21 118.4 . . ?
C17 C21 H21 118.4 . . ?
N18 C22 C19 125.6(15) . . ?
N18 C22 H22 117.2 . . ?
C19 C22 H22 117.2 . . ?
C30 C29 C28 124.8(8) . . ?
C30 C29 C28A 117.1(9) . . ?
C30 C29 C28B 122.7(8) . . ?
C34 C29 C28 114.9(9) . . ?
C34 C29 C30 120.3(11) . . ?
C34 C29 C28A 122.6(9) . . ?
C34 C29 C28B 117.0(8) . . ?
C38 C37 C25 124.8(10) . . ?
C38 C37 C42 120.4(10) . . ?
C38 C37 C25A 115.9(8) . . ?
C38 C37 C25B 122.5(9) . . ?
C42 C37 C25 114.7(9) . . ?
C42 C37 C25A 123.6(8) . . ?
C42 C37 C25B 117.0(9) . . ?
N3 Se2 N4 95.3(8) . . ?
C23 N3 Se2 109.7(12) . . ?
C24 N4 Se2 108.6(12) . . ?
C24 C23 N3 111.5(11) . . ?
C24 C23 C28 119.7(8) . . ?
C28 C23 N3 128.8(12) . . ?
N4 C24 C23 114.9(11) . . ?
N4 C24 C25 124.3(11) . . ?
C23 C24 C25 120.8(8) . . ?
C24 C25 C37 126.4(10) . . ?
C24 C25 C26 119.5(8) . . ?
C26 C25 C37 114.1(10) . . ?
C25 C26 H26 120.1 . . ?
C27 C26 C25 119.7(8) . . ?
C27 C26 H26 120.1 . . ?
C26 C27 H27 119.5 . . ?
C28 C27 C26 121.0(8) . . ?
C28 C27 H27 119.5 . . ?
C23 C28 C29 125.5(10) . . ?
C27 C28 C29 115.2(10) . . ?
C27 C28 C23 119.3(8) . . ?
C29 C30 H30 121.2 . . ?
C31 C30 C29 117.7(11) . . ?
C31 C30 H30 121.2 . . ?
C30 C31 C35 121.4(12) . . ?
C32 C31 C30 119.6(12) . . ?
C32 C31 C35 118.9(12) . . ?
C31 C32 H32 118.3 . . ?
C31 C32 C33 123.3(12) . . ?
C33 C32 H32 118.3 . . ?
C32 C33 C34 117.0(12) . . ?
C32 C33 C36 125.1(11) . . ?
C34 C33 C36 117.8(12) . . ?
C29 C34 C33 121.7(12) . . ?
C29 C34 H34 119.2 . . ?
C33 C34 H34 119.2 . . ?
N8 C35 C31 124.4(13) . . ?
N8 C35 H35 117.8 . . ?
C31 C35 H35 117.8 . . ?
N9 C36 C33 123.0(12) . . ?
N9 C36 H36 118.5 . . ?
C33 C36 H36 118.5 . . ?
C37 C38 H38 118.9 . . ?
C37 C38 C39 122.1(12) . . ?
C39 C38 H38 118.9 . . ?
C38 C39 C43 116.3(11) . . ?
C40 C39 C38 118.8(11) . . ?
C40 C39 C43 124.8(10) . . ?
C39 C40 H40 120.1 . . ?
C39 C40 C41 119.8(12) . . ?
C41 C40 H40 120.1 . . ?
C40 C41 C42 122.6(12) . . ?
C40 C41 C44 116.6(12) . . ?
C42 C41 C44 120.7(12) . . ?
C37 C42 H42 121.9 . . ?
C41 C42 C37 116.2(11) . . ?
C41 C42 H42 121.9 . . ?
N14 C43 C39 121.6(12) . . ?
N14 C43 H43 119.2 . . ?
C39 C43 H43 119.2 . . ?
N15 C44 C41 121.9(13) . . ?
N15 C44 H44 119.1 . . ?
C41 C44 H44 119.1 . . ?
C52 C51 C50 120.5(12) . . ?
C52 C51 C50A 123.2(8) . . ?
C56 C51 C50 121.6(12) . . ?
C56 C51 C52 117.7(12) . . ?
C56 C51 C50A 119.1(9) . . ?
C60 C59 C47 117.1(12) . . ?
C60 C59 C64 119.7(12) . . ?
C60 C59 C47A 118.6(9) . . ?
C64 C59 C47 123.1(11) . . ?
C64 C59 C47A 121.2(9) . . ?
N6 Se3 N5 94.2(7) . . ?
C45 N5 Se3 107.5(9) . . ?
C46 N6 Se3 106.8(9) . . ?
N5 C45 C46 115.2(11) . . ?
N5 C45 C50 119.4(11) . . ?
C50 C45 C46 125.4(13) . . ?
N6 C46 C45 116.2(11) . . ?
N6 C46 C47 124.9(11) . . ?
C47 C46 C45 118.8(12) . . ?
C46 C47 C59 121.7(11) . . ?
C48 C47 C59 121.7(11) . . ?
C48 C47 C46 116.7(11) . . ?
C47 C48 H48 119.6 . . ?
C47 C48 C49 120.8(13) . . ?
C49 C48 H48 119.6 . . ?
C48 C49 H49 117.0 . . ?
C50 C49 C48 126.0(13) . . ?
C50 C49 H49 117.0 . . ?
C45 C50 C51 123.4(11) . . ?
C49 C50 C51 124.8(11) . . ?
C49 C50 C45 111.8(12) . . ?
C51 C52 H52 120.2 . . ?
C53 C52 C51 119.7(12) . . ?
C53 C52 H52 120.2 . . ?
C52 C53 C54 119.5(13) . . ?
C52 C53 C57 120.3(14) . . ?
C54 C53 C57 119.3(13) . . ?
C53 C54 H54 119.3 . . ?
C55 C54 C53 121.4(13) . . ?
C55 C54 H54 119.3 . . ?
C54 C55 C56 120.5(14) . . ?
C54 C55 C58 122.0(14) . . ?
C56 C55 C58 116.9(13) . . ?
C51 C56 C55 120.3(13) . . ?
C51 C56 H56 119.9 . . ?
C55 C56 H56 119.9 . . ?
N10 C57 C53 123.5(15) . . ?
N10 C57 H57 118.3 . . ?
C53 C57 H57 118.3 . . ?
N11 C58 C55 123.7(16) . . ?
N11 C58 H58 118.1 . . ?
C55 C58 H58 118.1 . . ?
C59 C60 H60 118.4 . . ?
C59 C60 C61 123.1(14) . . ?
C61 C60 H60 118.4 . . ?
C60 C61 C65 120.2(13) . . ?
C62 C61 C60 117.3(14) . . ?
C62 C61 C65 122.4(12) . . ?
C61 C62 H62 118.9 . . ?
C61 C62 C63 122.2(12) . . ?
C63 C62 H62 118.9 . . ?
C62 C63 C64 116.7(13) . . ?
C62 C63 C66 120.8(13) . . ?
C66 C63 C64 122.3(14) . . ?
C59 C64 C63 120.5(12) . . ?
C59 C64 H64 119.7 . . ?
C63 C64 H64 119.7 . . ?
N16 C65 C61 121.9(14) . . ?
N16 C65 H65 119.1 . . ?
C61 C65 H65 119.1 . . ?
N17 C66 C63 126.2(13) . . ?
N17 C66 H66 116.9 . . ?
C63 C66 H66 116.9 . . ?
N7 C67 H67 110.2 . . ?
N7 C67 C68 107.9(10) . . ?
N7 C67 C72 112.3(11) . . ?
C68 C67 H67 110.2 . . ?
C72 C67 H67 110.2 . . ?
C72 C67 C68 105.8(10) . . ?
N8 C68 C67 106.9(9) . . ?
N8 C68 H68 109.4 . . ?
N8 C68 C69 108.1(11) . . ?
C67 C68 H68 109.4 . . ?
C69 C68 C67 113.6(11) . . ?
C69 C68 H68 109.4 . . ?
C68 C69 H69A 110.5 . . ?
C68 C69 H69B 110.5 . . ?
C68 C69 C70 106.1(12) . . ?
H69A C69 H69B 108.7 . . ?
C70 C69 H69A 110.5 . . ?
C70 C69 H69B 110.5 . . ?
C69 C70 H70A 108.3 . . ?
C69 C70 H70B 108.3 . . ?
H70A C70 H70B 107.4 . . ?
C71 C70 C69 115.9(12) . . ?
C71 C70 H70A 108.3 . . ?
C71 C70 H70B 108.3 . . ?
C70 C71 H71A 109.7 . . ?
C70 C71 H71B 109.7 . . ?
C70 C71 C72 109.7(14) . . ?
H71A C71 H71B 108.2 . . ?
C72 C71 H71A 109.7 . . ?
C72 C71 H71B 109.7 . . ?
C67 C72 H72A 108.8 . . ?
C67 C72 H72B 108.8 . . ?
C71 C72 C67 113.9(13) . . ?
C71 C72 H72A 108.8 . . ?
C71 C72 H72B 108.8 . . ?
H72A C72 H72B 107.7 . . ?
N9 C73 H73 108.9 . . ?
C74 C73 N9 107.9(10) . . ?
C74 C73 H73 108.9 . . ?
C78 C73 N9 108.0(12) . . ?
C78 C73 H73 108.9 . . ?
C78 C73 C74 114.2(11) . . ?
N10 C74 C73 108.5(11) . . ?
N10 C74 H74 110.4 . . ?
N10 C74 C75 109.4(12) . . ?
C73 C74 H74 110.4 . . ?
C73 C74 C75 107.7(11) . . ?
C75 C74 H74 110.4 . . ?
C74 C75 H75A 109.4 . . ?
C74 C75 H75B 109.4 . . ?
H75A C75 H75B 108.0 . . ?
C76 C75 C74 111.4(14) . . ?
C76 C75 H75A 109.4 . . ?
C76 C75 H75B 109.4 . . ?
C75 C76 H76A 109.5 . . ?
C75 C76 H76B 109.5 . . ?
H76A C76 H76B 108.0 . . ?
C77 C76 C75 110.9(13) . . ?
C77 C76 H76A 109.5 . . ?
C77 C76 H76B 109.5 . . ?
C76 C77 H77A 109.5 . . ?
C76 C77 H77B 109.5 . . ?
C76 C77 C78 110.8(14) . . ?
H77A C77 H77B 108.1 . . ?
C78 C77 H77A 109.5 . . ?
C78 C77 H77B 109.5 . . ?
C73 C78 C77 108.2(13) . . ?
C73 C78 H78A 110.1 . . ?
C73 C78 H78B 110.1 . . ?
C77 C78 H78A 110.1 . . ?
C77 C78 H78B 110.1 . . ?
H78A C78 H78B 108.4 . . ?
N11 C79 H79 110.4 . . ?
N11 C79 C84 106.0(11) . . ?
C80 C79 N11 108.0(12) . . ?
C80 C79 H79 110.4 . . ?
C80 C79 C84 111.6(13) . . ?
C84 C79 H79 110.4 . . ?
N12 C80 C79 109.0(11) . . ?
N12 C80 H80 108.4 . . ?
N12 C80 C81 108.7(11) . . ?
C79 C80 H80 108.4 . . ?
C79 C80 C81 113.7(13) . . ?
C81 C80 H80 108.4 . . ?
C80 C81 H81A 110.8 . . ?
C80 C81 H81B 110.8 . . ?
C80 C81 C82 104.8(11) . . ?
H81A C81 H81B 108.9 . . ?
C82 C81 H81A 110.8 . . ?
C82 C81 H81B 110.8 . . ?
C81 C82 H82A 107.9 . . ?
C81 C82 H82B 107.9 . . ?
H82A C82 H82B 107.2 . . ?
C83 C82 C81 117.7(15) . . ?
C83 C82 H82A 107.9 . . ?
C83 C82 H82B 107.9 . . ?
C82 C83 H83A 109.8 . . ?
C82 C83 H83B 109.8 . . ?
C82 C83 C84 109.5(15) . . ?
H83A C83 H83B 108.2 . . ?
C84 C83 H83A 109.8 . . ?
C84 C83 H83B 109.8 . . ?
C79 C84 H84A 110.1 . . ?
C79 C84 H84B 110.1 . . ?
C83 C84 C79 107.8(12) . . ?
C83 C84 H84A 110.1 . . ?
C83 C84 H84B 110.1 . . ?
H84A C84 H84B 108.5 . . ?
N13 C85 H85 111.2 . . ?
N13 C85 C86 108.9(10) . . ?
N13 C85 C90 105.2(12) . . ?
C86 C85 H85 111.2 . . ?
C86 C85 C90 108.9(12) . . ?
C90 C85 H85 111.2 . . ?
N14 C86 C85 107.9(11) . . ?
N14 C86 H86 109.0 . . ?
N14 C86 C87 110.8(12) . . ?
C85 C86 H86 109.0 . . ?
C87 C86 C85 111.1(11) . . ?
C87 C86 H86 109.0 . . ?
C86 C87 H87A 108.7 . . ?
C86 C87 H87B 108.7 . . ?
C86 C87 C88 114.0(15) . . ?
H87A C87 H87B 107.6 . . ?
C88 C87 H87A 108.7 . . ?
C88 C87 H87B 108.7 . . ?
C87 C88 H88A 109.9 . . ?
C87 C88 H88B 109.9 . . ?
H88A C88 H88B 108.3 . . ?
C89 C88 C87 109.0(13) . . ?
C89 C88 H88A 109.9 . . ?
C89 C88 H88B 109.9 . . ?
C88 C89 H89A 108.6 . . ?
C88 C89 H89B 108.6 . . ?
C88 C89 C90 114.5(13) . . ?
H89A C89 H89B 107.6 . . ?
C90 C89 H89A 108.6 . . ?
C90 C89 H89B 108.6 . . ?
C85 C90 H90A 110.2 . . ?
C85 C90 H90B 110.2 . . ?
C89 C90 C85 107.6(14) . . ?
C89 C90 H90A 110.2 . . ?
C89 C90 H90B 110.2 . . ?
H90A C90 H90B 108.5 . . ?
N15 C91 H91 108.4 . . ?
N15 C91 C92 107.9(9) . . ?
N15 C91 C96 111.7(10) . . ?
C92 C91 H91 108.4 . . ?
C92 C91 C96 111.9(11) . . ?
C96 C91 H91 108.4 . . ?
N16 C92 C91 111.1(10) . . ?
N16 C92 H92 108.5 . . ?
N16 C92 C93 111.8(11) . . ?
C91 C92 H92 108.5 . . ?
C91 C92 C93 108.4(10) . . ?
C93 C92 H92 108.5 . . ?
C92 C93 H93A 109.1 . . ?
C92 C93 H93B 109.1 . . ?
H93A C93 H93B 107.8 . . ?
C94 C93 C92 112.5(12) . . ?
C94 C93 H93A 109.1 . . ?
C94 C93 H93B 109.1 . . ?
C93 C94 H94A 109.2 . . ?
C93 C94 H94B 109.2 . . ?
C93 C94 C95 111.9(13) . . ?
H94A C94 H94B 107.9 . . ?
C95 C94 H94A 109.2 . . ?
C95 C94 H94B 109.2 . . ?
C94 C95 H95A 110.2 . . ?
C94 C95 H95B 110.2 . . ?
C94 C95 C96 107.3(11) . . ?
H95A C95 H95B 108.5 . . ?
C96 C95 H95A 110.2 . . ?
C96 C95 H95B 110.2 . . ?
C91 C96 C95 108.6(12) . . ?
C91 C96 H96A 110.0 . . ?
C91 C96 H96B 110.0 . . ?
C95 C96 H96A 110.0 . . ?
C95 C96 H96B 110.0 . . ?
H96A C96 H96B 108.3 . . ?
N17 C97 H97 108.2 . . ?
N17 C97 C98 112.0(11) . . ?
N17 C97 C102 108.2(11) . . ?
C98 C97 H97 108.2 . . ?
C98 C97 C102 111.9(13) . . ?
C102 C97 H97 108.2 . . ?
N18 C98 C97 107.5(11) . . ?
N18 C98 H98 109.7 . . ?
N18 C98 C99 108.0(11) . . ?
C97 C98 H98 109.7 . . ?
C97 C98 C99 112.2(12) . . ?
C99 C98 H98 109.7 . . ?
C98 C99 H99A 110.6 . . ?
C98 C99 H99B 110.6 . . ?
C98 C99 C100 105.6(12) . . ?
H99A C99 H99B 108.7 . . ?
C100 C99 H99A 110.6 . . ?
C100 C99 H99B 110.6 . . ?
C99 C100 H10A 108.6 . . ?
C99 C100 H10B 108.6 . . ?
H10A C100 H10B 107.5 . . ?
C101 C100 C99 114.8(15) . . ?
C101 C100 H10A 108.6 . . ?
C101 C100 H10B 108.6 . . ?
C100 C101 H10C 109.1 . . ?
C100 C101 H10D 109.1 . . ?
H10C C101 H10D 107.8 . . ?
C102 C101 C100 112.6(14) . . ?
C102 C101 H10C 109.1 . . ?
C102 C101 H10D 109.1 . . ?
C97 C102 H10E 109.6 . . ?
C97 C102 H10F 109.6 . . ?
C101 C102 C97 110.3(12) . . ?
C101 C102 H10E 109.6 . . ?
C101 C102 H10F 109.6 . . ?
H10E C102 H10F 108.1 . . ?
N1A Se1A N2A 94.8(7) . . ?
C1A N1A Se1A 109.4(11) . . ?
C2A N2A Se1A 107.9(10) . . ?
N1A C1A C2A 114.8(15) . . ?
N1A C1A C6A 128.6(14) . . ?
C6A C1A C2A 116.6(15) . . ?
N2A C2A C1A 113.2(16) . . ?
N2A C2A C3A 121.7(14) . . ?
C3A C2A C1A 125.1(16) . . ?
C15 C3A C4A 120.8(16) . . ?
C2A C3A C15 124.6(16) . . ?
C2A C3A C4A 114.7(13) . . ?
C3A C4A H4A 118.7 . . ?
C3A C4A C5A 122.5(15) . . ?
C5A C4A H4A 118.7 . . ?
C4A C5A H5A 119.5 . . ?
C6A C5A C4A 121.0(16) . . ?
C6A C5A H5A 119.5 . . ?
C1A C6A C7 121.5(14) . . ?
C5A C6A C7 118.5(14) . . ?
C5A C6A C1A 120.1(14) . . ?
N3A Se2A N4A 95.9(8) . . ?
C23A N3A Se2A 108.6(11) . . ?
C24A N4A Se2A 108.5(11) . . ?
C24A C23A N3A 112.2(11) . . ?
C24A C23A C28A 119.9(8) . . ?
C28A C23A N3A 127.8(11) . . ?
N4A C24A C23A 114.7(11) . . ?
N4A C24A C25A 124.1(11) . . ?
C23A C24A C25A 121.2(8) . . ?
C24A C25A C37 126.1(10) . . ?
C24A C25A C26A 118.8(8) . . ?
C26A C25A C37 115.1(9) . . ?
C25A C26A H26A 120.1 . . ?
C27A C26A C25A 119.9(8) . . ?
C27A C26A H26A 120.1 . . ?
C26A C27A H27A 119.3 . . ?
C28A C27A C26A 121.3(9) . . ?
C28A C27A H27A 119.3 . . ?
C23A C28A C29 124.3(9) . . ?
C27A C28A C29 116.9(10) . . ?
C27A C28A C23A 118.8(8) . . ?
N6A Se3A N5A 94.3(8) . . ?
C45A N5A Se3A 107.4(11) . . ?
C46A N6A Se3A 106.6(11) . . ?
N5A C45A C46A 115.4(13) . . ?
N5A C45A C50A 119.1(13) . . ?
C50A C45A C46A 125.5(14) . . ?
N6A C46A C45A 116.3(13) . . ?
N6A C46A C47A 124.9(13) . . ?
C47A C46A C45A 118.8(13) . . ?
C46A C47A C59 121.1(12) . . ?
C48A C47A C59 122.0(13) . . ?
C48A C47A C46A 116.9(13) . . ?
C47A C48A H48A 119.6 . . ?
C47A C48A C49A 120.8(15) . . ?
C49A C48A H48A 119.6 . . ?
C48A C49A H49A 116.9 . . ?
C50A C49A C48A 126.1(15) . . ?
C50A C49A H49A 116.9 . . ?
C45A C50A C51 122.5(13) . . ?
C49A C50A C51 125.6(13) . . ?
C49A C50A C45A 111.9(13) . . ?
N3B Se2B N4B 96.0(8) . . ?
C23B N3B Se2B 109.0(12) . . ?
C24B N4B Se2B 107.8(12) . . ?
C24B C23B N3B 111.9(12) . . ?
C24B C23B C28B 119.8(8) . . ?
C28B C23B N3B 128.4(12) . . ?
N4B C24B C23B 115.3(11) . . ?
N4B C24B C25B 123.6(12) . . ?
C23B C24B C25B 121.1(9) . . ?
C24B C25B C37 124.6(11) . . ?
C26B C25B C37 116.0(11) . . ?
C26B C25B C24B 119.3(9) . . ?
C25B C26B H26B 120.2 . . ?
C25B C26B C27B 119.6(9) . . ?
C27B C26B H26B 120.2 . . ?
C26B C27B H27B 119.5 . . ?
C28B C27B C26B 121.1(9) . . ?
C28B C27B H27B 119.5 . . ?
C23B C28B C29 123.9(11) . . ?
C27B C28B C29 117.0(11) . . ?
C27B C28B C23B 119.1(8) . . ?

loop_
_geom_bond_atom_site_label_1
_geom_bond_atom_site_label_2
_geom_bond_distance
_geom_bond_site_symmetry_2
_geom_bond_publ_flag
N7 C13 1.270(15) . ?
N7 C67 1.385(16) . ?
N8 C35 1.310(16) . ?
N8 C68 1.448(15) . ?
N9 C36 1.232(13) . ?
N9 C73 1.527(15) . ?
N10 C57 1.280(19) . ?
N10 C74 1.394(17) . ?
N11 C58 1.179(17) . ?
N11 C79 1.536(19) . ?
N12 C14 1.286(18) . ?
N12 C80 1.445(17) . ?
N13 C21 1.176(16) . ?
N13 C85 1.492(17) . ?
N14 C43 1.292(14) . ?
N14 C86 1.450(16) . ?
N15 C44 1.276(16) . ?
N15 C91 1.453(16) . ?
N16 C65 1.296(16) . ?
N16 C92 1.406(16) . ?
N17 C66 1.250(17) . ?
N17 C97 1.477(18) . ?
N18 C22 1.212(17) . ?
N18 C98 1.477(18) . ?
C7 C6 1.49(2) . ?
C7 C8 1.386(19) . ?
C7 C12 1.426(18) . ?
C7 C6A 1.488(19) . ?
C15 C3 1.41(2) . ?
C15 C16 1.36(2) . ?
C15 C20 1.462(18) . ?
C15 C3A 1.416(19) . ?
Se1 N1 1.738(14) . ?
Se1 N2 1.788(16) . ?
N1 C1 1.33(2) . ?
N2 C2 1.35(2) . ?
C1 C2 1.51(2) . ?
C1 C6 1.44(2) . ?
C2 C3 1.38(2) . ?
C3 C4 1.42(2) . ?
C4 H4 0.9300 . ?
C4 C5 1.51(2) . ?
C5 H5 0.9300 . ?
C5 C6 1.35(2) . ?
C8 H8 0.9300 . ?
C8 C9 1.376(18) . ?
C9 C10 1.432(19) . ?
C9 C13 1.460(19) . ?
C10 H10 0.9300 . ?
C10 C11 1.361(19) . ?
C11 C12 1.376(17) . ?
C11 C14 1.431(19) . ?
C12 H12 0.9300 . ?
C13 H13 0.9300 . ?
C14 H14 0.9300 . ?
C16 H16 0.9300 . ?
C16 C17 1.412(18) . ?
C17 C18 1.427(19) . ?
C17 C21 1.471(19) . ?
C18 H18 0.9300 . ?
C18 C19 1.353(19) . ?
C19 C20 1.360(19) . ?
C19 C22 1.51(2) . ?
C20 H20 0.9300 . ?
C21 H21 0.9300 . ?
C22 H22 0.9300 . ?
C29 C28 1.598(16) . ?
C29 C30 1.406(15) . ?
C29 C34 1.313(14) . ?
C29 C28A 1.586(15) . ?
C29 C28B 1.593(16) . ?
C37 C25 1.545(15) . ?
C37 C38 1.316(14) . ?
C37 C42 1.409(15) . ?
C37 C25A 1.542(15) . ?
C37 C25B 1.539(15) . ?
Se2 N3 1.65(2) . ?
Se2 N4 1.762(17) . ?
N3 C23 1.481(19) . ?
N4 C24 1.38(2) . ?
C23 C24 1.394(11) . ?
C23 C28 1.419(11) . ?
C24 C25 1.404(11) . ?
C25 C26 1.407(11) . ?
C26 H26 0.9300 . ?
C26 C27 1.400(16) . ?
C27 H27 0.9300 . ?
C27 C28 1.396(11) . ?
C30 H30 0.9300 . ?
C30 C31 1.365(16) . ?
C31 C32 1.318(17) . ?
C31 C35 1.463(19) . ?
C32 H32 0.9300 . ?
C32 C33 1.359(18) . ?
C33 C34 1.364(15) . ?
C33 C36 1.486(17) . ?
C34 H34 0.9300 . ?
C35 H35 0.9300 . ?
C36 H36 0.9300 . ?
C38 H38 0.9300 . ?
C38 C39 1.409(15) . ?
C39 C40 1.347(17) . ?
C39 C43 1.501(17) . ?
C40 H40 0.9300 . ?
C40 C41 1.351(17) . ?
C41 C42 1.405(17) . ?
C41 C44 1.535(19) . ?
C42 H42 0.9300 . ?
C43 H43 0.9300 . ?
C44 H44 0.9300 . ?
C51 C50 1.471(17) . ?
C51 C52 1.467(19) . ?
C51 C56 1.372(18) . ?
C51 C50A 1.469(19) . ?
C59 C47 1.529(17) . ?
C59 C60 1.347(18) . ?
C59 C64 1.347(16) . ?
C59 C47A 1.525(19) . ?
Se3 N5 1.799(13) . ?
Se3 N6 1.774(12) . ?
N5 C45 1.354(18) . ?
N6 C46 1.377(17) . ?
C45 C46 1.432(12) . ?
C45 C50 1.397(12) . ?
C46 C47 1.406(12) . ?
C47 C48 1.393(12) . ?
C48 H48 0.9300 . ?
C48 C49 1.394(11) . ?
C49 H49 0.9300 . ?
C49 C50 1.377(12) . ?
C52 H52 0.9300 . ?
C52 C53 1.331(18) . ?
C53 C54 1.424(18) . ?
C53 C57 1.48(2) . ?
C54 H54 0.9300 . ?
C54 C55 1.316(19) . ?
C55 C56 1.412(19) . ?
C55 C58 1.50(2) . ?
C56 H56 0.9300 . ?
C57 H57 0.9300 . ?
C58 H58 0.9300 . ?
C60 H60 0.9300 . ?
C60 C61 1.409(18) . ?
C61 C62 1.356(19) . ?
C61 C65 1.47(2) . ?
C62 H62 0.9300 . ?
C62 C63 1.403(19) . ?
C63 C64 1.451(17) . ?
C63 C66 1.411(19) . ?
C64 H64 0.9300 . ?
C65 H65 0.9300 . ?
C66 H66 0.9300 . ?
C67 H67 0.9800 . ?
C67 C68 1.572(16) . ?
C67 C72 1.544(18) . ?
C68 H68 0.9800 . ?
C68 C69 1.567(19) . ?
C69 H69A 0.9700 . ?
C69 H69B 0.9700 . ?
C69 C70 1.58(2) . ?
C70 H70A 0.9700 . ?
C70 H70B 0.9700 . ?
C70 C71 1.49(2) . ?
C71 H71A 0.9700 . ?
C71 H71B 0.9700 . ?
C71 C72 1.54(2) . ?
C72 H72A 0.9700 . ?
C72 H72B 0.9700 . ?
C73 H73 0.9800 . ?
C73 C74 1.516(18) . ?
C73 C78 1.514(18) . ?
C74 H74 0.9800 . ?
C74 C75 1.575(18) . ?
C75 H75A 0.9700 . ?
C75 H75B 0.9700 . ?
C75 C76 1.57(2) . ?
C76 H76A 0.9700 . ?
C76 H76B 0.9700 . ?
C76 C77 1.52(2) . ?
C77 H77A 0.9700 . ?
C77 H77B 0.9700 . ?
C77 C78 1.563(19) . ?
C78 H78A 0.9700 . ?
C78 H78B 0.9700 . ?
C79 H79 0.9800 . ?
C79 C80 1.515(12) . ?
C79 C84 1.561(12) . ?
C80 H80 0.9800 . ?
C80 C81 1.538(12) . ?
C81 H81A 0.9700 . ?
C81 H81B 0.9700 . ?
C81 C82 1.542(12) . ?
C82 H82A 0.9700 . ?
C82 H82B 0.9700 . ?
C82 C83 1.527(13) . ?
C83 H83A 0.9700 . ?
C83 H83B 0.9700 . ?
C83 C84 1.541(13) . ?
C84 H84A 0.9700 . ?
C84 H84B 0.9700 . ?
C85 H85 0.9800 . ?
C85 C86 1.536(19) . ?
C85 C90 1.610(19) . ?
C86 H86 0.9800 . ?
C86 C87 1.481(18) . ?
C87 H87A 0.9700 . ?
C87 H87B 0.9700 . ?
C87 C88 1.548(19) . ?
C88 H88A 0.9700 . ?
C88 H88B 0.9700 . ?
C88 C89 1.51(2) . ?
C89 H89A 0.9700 . ?
C89 H89B 0.9700 . ?
C89 C90 1.60(2) . ?
C90 H90A 0.9700 . ?
C90 H90B 0.9700 . ?
C91 H91 0.9800 . ?
C91 C92 1.525(11) . ?
C91 C96 1.535(12) . ?
C92 H92 0.9800 . ?
C92 C93 1.540(11) . ?
C93 H93A 0.9700 . ?
C93 H93B 0.9700 . ?
C93 C94 1.501(12) . ?
C94 H94A 0.9700 . ?
C94 H94B 0.9700 . ?
C94 C95 1.538(12) . ?
C95 H95A 0.9700 . ?
C95 H95B 0.9700 . ?
C95 C96 1.564(12) . ?
C96 H96A 0.9700 . ?
C96 H96B 0.9700 . ?
C97 H97 0.9800 . ?
C97 C98 1.506(12) . ?
C97 C102 1.541(12) . ?
C98 H98 0.9800 . ?
C98 C99 1.551(12) . ?
C99 H99A 0.9700 . ?
C99 H99B 0.9700 . ?
C99 C100 1.554(12) . ?
C100 H10A 0.9700 . ?
C100 H10B 0.9700 . ?
C100 C101 1.522(13) . ?
C101 H10C 0.9700 . ?
C101 H10D 0.9700 . ?
C101 C102 1.497(12) . ?
C102 H10E 0.9700 . ?
C102 H10F 0.9700 . ?
Se1A N1A 1.744(13) . ?
Se1A N2A 1.796(15) . ?
N1A C1A 1.332(19) . ?
N2A C2A 1.35(2) . ?
C1A C2A 1.52(2) . ?
C1A C6A 1.44(2) . ?
C2A C3A 1.38(2) . ?
C3A C4A 1.43(2) . ?
C4A H4A 0.9300 . ?
C4A C5A 1.493(19) . ?
C5A H5A 0.9300 . ?
C5A C6A 1.36(2) . ?
Se2A N3A 1.648(19) . ?
Se2A N4A 1.753(15) . ?
N3A C23A 1.484(18) . ?
N4A C24A 1.38(2) . ?
C23A C24A 1.386(13) . ?
C23A C28A 1.424(13) . ?
C24A C25A 1.406(12) . ?
C25A C26A 1.409(13) . ?
C26A H26A 0.9300 . ?
C26A C27A 1.401(15) . ?
C27A H27A 0.9300 . ?
C27A C28A 1.389(13) . ?
Se3A N5A 1.796(17) . ?
Se3A N6A 1.777(17) . ?
N5A C45A 1.35(2) . ?
N6A C46A 1.377(19) . ?
C45A C46A 1.428(15) . ?
C45A C50A 1.398(15) . ?
C46A C47A 1.407(15) . ?
C47A C48A 1.391(15) . ?
C48A H48A 0.9300 . ?
C48A C49A 1.394(16) . ?
C49A H49A 0.9300 . ?
C49A C50A 1.374(16) . ?
Se2B N3B 1.65(2) . ?
Se2B N4B 1.755(17) . ?
N3B C23B 1.480(19) . ?
N4B C24B 1.38(2) . ?
C23B C24B 1.384(14) . ?
C23B C28B 1.425(13) . ?
C24B C25B 1.407(13) . ?
C25B C26B 1.404(14) . ?
C26B H26B 0.9300 . ?
C26B C27B 1.409(16) . ?
C27B H27B 0.9300 . ?
C27B C28B 1.389(14) . ?

loop_
_geom_torsion_atom_site_label_1
_geom_torsion_atom_site_label_2
_geom_torsion_atom_site_label_3
_geom_torsion_atom_site_label_4
_geom_torsion
_geom_torsion_site_symmetry_1
_geom_torsion_site_symmetry_2
_geom_torsion_site_symmetry_3
_geom_torsion_site_symmetry_4
_geom_torsion_publ_flag
N7 C67 C68 N8 -60.8(13) . . . . ?
N7 C67 C68 C69 180.0(11) . . . . ?
N7 C67 C72 C71 -175.9(12) . . . . ?
N8 C68 C69 C70 -174.8(11) . . . . ?
N9 C73 C74 N10 -62.5(14) . . . . ?
N9 C73 C74 C75 179.3(11) . . . . ?
N9 C73 C78 C77 179.0(12) . . . . ?
N10 C74 C75 C76 -172.1(13) . . . . ?
N11 C79 C80 N12 -61.5(14) . . . . ?
N11 C79 C80 C81 177.1(11) . . . . ?
N11 C79 C84 C83 -175.7(15) . . . . ?
N12 C80 C81 C82 -175.8(14) . . . . ?
N13 C85 C86 N14 -64.0(14) . . . . ?
N13 C85 C86 C87 174.4(12) . . . . ?
N13 C85 C90 C89 -172.2(13) . . . . ?
N14 C86 C87 C88 179.7(12) . . . . ?
N15 C91 C92 N16 -56.2(14) . . . . ?
N15 C91 C92 C93 -179.4(12) . . . . ?
N15 C91 C96 C95 177.3(11) . . . . ?
N16 C92 C93 C94 -177.5(11) . . . . ?
N17 C97 C98 N18 -59.6(14) . . . . ?
N17 C97 C98 C99 -178.2(11) . . . . ?
N17 C97 C102 C101 -178.8(13) . . . . ?
N18 C98 C99 C100 -175.5(14) . . . . ?
C7 C8 C9 C10 -5(2) . . . . ?
C7 C8 C9 C13 174.1(12) . . . . ?
C15 C3 C4 C5 179.8(5) . . . . ?
C15 C16 C17 C18 5(3) . . . . ?
C15 C16 C17 C21 -175.3(16) . . . . ?
C15 C3A C4A C5A 179.7(4) . . . . ?
Se1 N1 C1 C2 0.1(4) . . . . ?
Se1 N1 C1 C6 180.0(4) . . . . ?
Se1 N2 C2 C1 0.1(4) . . . . ?
Se1 N2 C2 C3 179.9(4) . . . . ?
N1 Se1 N2 C2 0.0(2) . . . . ?
N1 C1 C2 N2 -0.1(6) . . . . ?
N1 C1 C2 C3 -179.9(4) . . . . ?
N1 C1 C6 C7 0.0(7) . . . . ?
N1 C1 C6 C5 180.0(4) . . . . ?
N2 Se1 N1 C1 0.0(2) . . . . ?
N2 C2 C3 C15 0.3(7) . . . . ?
N2 C2 C3 C4 -180.0(4) . . . . ?
C1 C2 C3 C15 -179.9(5) . . . . ?
C1 C2 C3 C4 -0.2(7) . . . . ?
C2 C1 C6 C7 179.8(4) . . . . ?
C2 C1 C6 C5 -0.1(7) . . . . ?
C2 C3 C4 C5 0.2(7) . . . . ?
C3 C15 C16 C17 -176.8(16) . . . . ?
C3 C15 C20 C19 175.3(16) . . . . ?
C3 C4 C5 C6 -0.1(7) . . . . ?
C4 C5 C6 C7 -179.8(4) . . . . ?
C4 C5 C6 C1 0.1(7) . . . . ?
C6 C7 C8 C9 172.0(11) . . . . ?
C6 C7 C12 C11 -171.4(13) . . . . ?
C6 C1 C2 N2 180.0(4) . . . . ?
C6 C1 C2 C3 0.2(7) . . . . ?
C8 C7 C6 C1 147.0(11) . . . . ?
C8 C7 C6 C5 -33.0(12) . . . . ?
C8 C7 C12 C11 -6(2) . . . . ?
C8 C7 C6A C1A 155.1(11) . . . . ?
C8 C7 C6A C5A -25.0(12) . . . . ?
C8 C9 C10 C11 4(2) . . . . ?
C8 C9 C13 N7 -178.5(12) . . . . ?
C9 C10 C11 C12 -4(2) . . . . ?
C9 C10 C11 C14 174.5(13) . . . . ?
C10 C9 C13 N7 1(2) . . . . ?
C10 C11 C12 C7 5(2) . . . . ?
C10 C11 C14 N12 -161.9(15) . . . . ?
C12 C7 C6 C1 -48.1(13) . . . . ?
C12 C7 C6 C5 131.8(13) . . . . ?
C12 C7 C8 C9 7(2) . . . . ?
C12 C7 C6A C1A -38.3(12) . . . . ?
C12 C7 C6A C5A 141.6(11) . . . . ?
C12 C11 C14 N12 16(2) . . . . ?
C13 N7 C67 C68 109.7(12) . . . . ?
C13 N7 C67 C72 -134.1(12) . . . . ?
C13 C9 C10 C11 -175.7(13) . . . . ?
C14 N12 C80 C79 112.9(15) . . . . ?
C14 N12 C80 C81 -122.6(15) . . . . ?
C14 C11 C12 C7 -173.0(13) . . . . ?
C16 C15 C3 C2 -130.8(15) . . . . ?
C16 C15 C3 C4 49.6(16) . . . . ?
C16 C15 C20 C19 3(2) . . . . ?
C16 C15 C3A C2A -138.1(15) . . . . ?
C16 C15 C3A C4A 42.5(16) . . . . ?
C16 C17 C18 C19 -3(2) . . . . ?
C16 C17 C21 N13 18(3) . . . . ?
C17 C18 C19 C20 1(2) . . . . ?
C17 C18 C19 C22 176.2(15) . . . . ?
C18 C17 C21 N13 -162.3(17) . . . . ?
C18 C19 C20 C15 -1(3) . . . . ?
C18 C19 C22 N18 -4(3) . . . . ?
C20 C15 C3 C2 57.8(15) . . . . ?
C20 C15 C3 C4 -121.9(14) . . . . ?
C20 C15 C16 C17 -5(2) . . . . ?
C20 C15 C3A C2A 47.7(14) . . . . ?
C20 C15 C3A C4A -131.8(13) . . . . ?
C20 C19 C22 N18 171.4(17) . . . . ?
C21 N13 C85 C86 122.5(15) . . . . ?
C21 N13 C85 C90 -120.8(15) . . . . ?
C21 C17 C18 C19 177.7(16) . . . . ?
C22 N18 C98 C97 110.8(17) . . . . ?
C22 N18 C98 C99 -127.9(16) . . . . ?
C22 C19 C20 C15 -176.5(14) . . . . ?
C29 C30 C31 C32 -4(2) . . . . ?
C29 C30 C31 C35 176.7(12) . . . . ?
C37 C25 C26 C27 180.00(5) . . . . ?
C37 C38 C39 C40 0(2) . . . . ?
C37 C38 C39 C43 -179.0(11) . . . . ?
C37 C25A C26A C27A 180.00(5) . . . . ?
C37 C25B C26B C27B 180.00(5) . . . . ?
Se2 N3 C23 C24 0.00(7) . . . . ?
Se2 N3 C23 C28 180.00(6) . . . . ?
Se2 N4 C24 C23 0.00(7) . . . . ?
Se2 N4 C24 C25 180.00(6) . . . . ?
N3 Se2 N4 C24 0.00(5) . . . . ?
N3 C23 C24 N4 0.00(8) . . . . ?
N3 C23 C24 C25 180.00(6) . . . . ?
N3 C23 C28 C29 0.00(11) . . . . ?
N3 C23 C28 C27 180.00(6) . . . . ?
N4 Se2 N3 C23 0.00(5) . . . . ?
N4 C24 C25 C37 0.00(10) . . . . ?
N4 C24 C25 C26 180.00(6) . . . . ?
C23 C24 C25 C37 180.00(5) . . . . ?
C23 C24 C25 C26 0.00(10) . . . . ?
C24 C23 C28 C29 180.00(5) . . . . ?
C24 C23 C28 C27 0.00(10) . . . . ?
C24 C25 C26 C27 0.00(10) . . . . ?
C25 C37 C38 C39 174.7(10) . . . . ?
C25 C37 C42 C41 -174.9(10) . . . . ?
C25 C26 C27 C28 0.00(10) . . . . ?
C26 C27 C28 C29 180.00(5) . . . . ?
C26 C27 C28 C23 0.00(10) . . . . ?
C28 C29 C30 C31 -175.6(11) . . . . ?
C28 C29 C34 C33 177.6(11) . . . . ?
C28 C23 C24 N4 180.00(6) . . . . ?
C28 C23 C24 C25 0.00(10) . . . . ?
C30 C29 C28 C23 -136.5(11) . . . . ?
C30 C29 C28 C27 43.5(11) . . . . ?
C30 C29 C34 C33 -4.9(19) . . . . ?
C30 C29 C28A C23A -28.2(9) . . . . ?
C30 C29 C28A C27A 151.8(9) . . . . ?
C30 C29 C28B C23B -122.7(11) . . . . ?
C30 C29 C28B C27B 57.3(11) . . . . ?
C30 C31 C32 C33 -1(2) . . . . ?
C30 C31 C35 N8 11(2) . . . . ?
C31 C32 C33 C34 4(2) . . . . ?
C31 C32 C33 C36 -179.8(13) . . . . ?
C32 C31 C35 N8 -167.8(13) . . . . ?
C32 C33 C34 C29 0(2) . . . . ?
C32 C33 C36 N9 13(2) . . . . ?
C34 C29 C28 C23 40.9(9) . . . . ?
C34 C29 C28 C27 -139.1(9) . . . . ?
C34 C29 C30 C31 7.2(19) . . . . ?
C34 C29 C28A C23A 151.1(9) . . . . ?
C34 C29 C28A C27A -28.9(9) . . . . ?
C34 C29 C28B C23B 55.5(9) . . . . ?
C34 C29 C28B C27B -124.5(9) . . . . ?
C34 C33 C36 N9 -170.1(13) . . . . ?
C35 N8 C68 C67 117.2(12) . . . . ?
C35 N8 C68 C69 -120.1(12) . . . . ?
C35 C31 C32 C33 177.9(13) . . . . ?
C36 N9 C73 C74 101.9(14) . . . . ?
C36 N9 C73 C78 -134.1(13) . . . . ?
C36 C33 C34 C29 -177.2(11) . . . . ?
C38 C37 C25 C24 159.9(10) . . . . ?
C38 C37 C25 C26 -20.1(10) . . . . ?
C38 C37 C42 C41 1.3(19) . . . . ?
C38 C37 C25A C24A 49.6(9) . . . . ?
C38 C37 C25A C26A -130.4(9) . . . . ?
C38 C37 C25B C24B 145.6(10) . . . . ?
C38 C37 C25B C26B -34.4(10) . . . . ?
C38 C39 C40 C41 0.1(19) . . . . ?
C38 C39 C43 N14 -169.0(12) . . . . ?
C39 C40 C41 C42 0(2) . . . . ?
C39 C40 C41 C44 -177.8(12) . . . . ?
C40 C39 C43 N14 12(2) . . . . ?
C40 C41 C42 C37 -1(2) . . . . ?
C40 C41 C44 N15 -166.2(13) . . . . ?
C42 C37 C25 C24 -24.0(8) . . . . ?
C42 C37 C25 C26 156.0(8) . . . . ?
C42 C37 C38 C39 -1.1(19) . . . . ?
C42 C37 C25A C24A -132.6(10) . . . . ?
C42 C37 C25A C26A 47.4(10) . . . . ?
C42 C37 C25B C24B -38.3(9) . . . . ?
C42 C37 C25B C26B 141.7(9) . . . . ?
C42 C41 C44 N15 16(2) . . . . ?
C43 N14 C86 C85 102.3(13) . . . . ?
C43 N14 C86 C87 -135.8(13) . . . . ?
C43 C39 C40 C41 179.5(12) . . . . ?
C44 N15 C91 C92 114.0(13) . . . . ?
C44 N15 C91 C96 -122.6(13) . . . . ?
C44 C41 C42 C37 177.1(12) . . . . ?
C51 C52 C53 C54 -12(2) . . . . ?
C51 C52 C53 C57 178.9(14) . . . . ?
C59 C47 C48 C49 -171.4(13) . . . . ?
C59 C60 C61 C62 0(2) . . . . ?
C59 C60 C61 C65 178.6(13) . . . . ?
C59 C47A C48A C49A 180.00(6) . . . . ?
Se3 N5 C45 C46 -0.1(18) . . . . ?
Se3 N5 C45 C50 -178.5(12) . . . . ?
Se3 N6 C46 C45 -2.7(18) . . . . ?
Se3 N6 C46 C47 -177.9(13) . . . . ?
N5 Se3 N6 C46 2.2(12) . . . . ?
N5 C45 C46 N6 2(2) . . . . ?
N5 C45 C46 C47 177.4(14) . . . . ?
N5 C45 C50 C51 4(2) . . . . ?
N5 C45 C50 C49 -175.9(14) . . . . ?
N6 Se3 N5 C45 -1.2(12) . . . . ?
N6 C46 C47 C59 -8(2) . . . . ?
N6 C46 C47 C48 171.9(16) . . . . ?
C45 C46 C47 C59 176.6(13) . . . . ?
C45 C46 C47 C48 -3(2) . . . . ?
C46 C45 C50 C51 -173.9(14) . . . . ?
C46 C45 C50 C49 6(2) . . . . ?
C46 C47 C48 C49 8(2) . . . . ?
C47 C59 C60 C61 174.9(12) . . . . ?
C47 C59 C64 C63 -177.6(13) . . . . ?
C47 C48 C49 C50 -7(2) . . . . ?
C48 C49 C50 C51 179.5(13) . . . . ?
C48 C49 C50 C45 0(2) . . . . ?
C50 C51 C52 C53 -173.7(14) . . . . ?
C50 C51 C56 C55 -179.7(14) . . . . ?
C50 C45 C46 N6 -179.8(15) . . . . ?
C50 C45 C46 C47 -4(2) . . . . ?
C52 C51 C50 C45 -129.1(16) . . . . ?
C52 C51 C50 C49 51(2) . . . . ?
C52 C51 C56 C55 -4(2) . . . . ?
C52 C51 C50A C45A -96.0(13) . . . . ?
C52 C51 C50A C49A 84.0(13) . . . . ?
C52 C53 C54 C55 6(2) . . . . ?
C52 C53 C57 N10 11(3) . . . . ?
C53 C54 C55 C56 1(3) . . . . ?
C53 C54 C55 C58 172.0(15) . . . . ?
C54 C53 C57 N10 -158.0(15) . . . . ?
C54 C55 C56 C51 -1(3) . . . . ?
C54 C55 C58 N11 -1(3) . . . . ?
C56 C51 C50 C45 46(2) . . . . ?
C56 C51 C50 C49 -133.8(16) . . . . ?
C56 C51 C52 C53 11(2) . . . . ?
C56 C51 C50A C45A 83.0(13) . . . . ?
C56 C51 C50A C49A -97.0(13) . . . . ?
C56 C55 C58 N11 170.4(18) . . . . ?
C57 N10 C74 C73 121.3(14) . . . . ?
C57 N10 C74 C75 -121.5(15) . . . . ?
C57 C53 C54 C55 175.4(16) . . . . ?
C58 N11 C79 C80 110.7(17) . . . . ?
C58 N11 C79 C84 -129.6(16) . . . . ?
C58 C55 C56 C51 -172.8(15) . . . . ?
C60 C59 C47 C46 150.9(15) . . . . ?
C60 C59 C47 C48 -29(2) . . . . ?
C60 C59 C64 C63 -1(2) . . . . ?
C60 C59 C47A C46A 115.2(12) . . . . ?
C60 C59 C47A C48A -64.8(12) . . . . ?
C60 C61 C62 C63 5(2) . . . . ?
C60 C61 C65 N16 -176.0(12) . . . . ?
C61 C62 C63 C64 -8(2) . . . . ?
C61 C62 C63 C66 176.8(14) . . . . ?
C62 C61 C65 N16 3(2) . . . . ?
C62 C63 C64 C59 6(2) . . . . ?
C62 C63 C66 N17 -161.4(15) . . . . ?
C64 C59 C47 C46 -32(2) . . . . ?
C64 C59 C47 C48 147.2(15) . . . . ?
C64 C59 C60 C61 -2(2) . . . . ?
C64 C59 C47A C46A -72.7(12) . . . . ?
C64 C59 C47A C48A 107.3(12) . . . . ?
C64 C63 C66 N17 24(2) . . . . ?
C65 N16 C92 C91 106.1(13) . . . . ?
C65 N16 C92 C93 -132.7(12) . . . . ?
C65 C61 C62 C63 -173.4(13) . . . . ?
C66 N17 C97 C98 109.8(16) . . . . ?
C66 N17 C97 C102 -126.5(15) . . . . ?
C66 C63 C64 C59 -179.2(13) . . . . ?
C67 N7 C13 C9 179.0(11) . . . . ?
C67 C68 C69 C70 -56.3(14) . . . . ?
C68 N8 C35 C31 -175.6(12) . . . . ?
C68 C67 C72 C71 -58.4(17) . . . . ?
C68 C69 C70 C71 53.6(19) . . . . ?
C69 C70 C71 C72 -54(2) . . . . ?
C70 C71 C72 C67 56.8(19) . . . . ?
C72 C67 C68 N8 178.8(12) . . . . ?
C72 C67 C68 C69 59.6(15) . . . . ?
C73 N9 C36 C33 -179.3(11) . . . . ?
C73 C74 C75 C76 -54.4(17) . . . . ?
C74 N10 C57 C53 -176.2(13) . . . . ?
C74 C73 C78 C77 -60.9(16) . . . . ?
C74 C75 C76 C77 55(2) . . . . ?
C75 C76 C77 C78 -56(2) . . . . ?
C76 C77 C78 C73 57.7(19) . . . . ?
C78 C73 C74 N10 177.4(12) . . . . ?
C78 C73 C74 C75 59.1(15) . . . . ?
C79 N11 C58 C55 -178.9(15) . . . . ?
C79 C80 C81 C82 -54.2(17) . . . . ?
C80 N12 C14 C11 -178.5(13) . . . . ?
C80 C79 C84 C83 -58.3(19) . . . . ?
C80 C81 C82 C83 54(2) . . . . ?
C81 C82 C83 C84 -57(2) . . . . ?
C82 C83 C84 C79 55(2) . . . . ?
C84 C79 C80 N12 -177.6(12) . . . . ?
C84 C79 C80 C81 60.9(17) . . . . ?
C85 N13 C21 C17 -175.7(14) . . . . ?
C85 C86 C87 C88 -60.4(17) . . . . ?
C86 N14 C43 C39 -179.2(11) . . . . ?
C86 C85 C90 C89 -55.6(16) . . . . ?
C86 C87 C88 C89 55(2) . . . . ?
C87 C88 C89 C90 -52(2) . . . . ?
C88 C89 C90 C85 54(2) . . . . ?
C90 C85 C86 N14 -178.2(11) . . . . ?
C90 C85 C86 C87 60.2(16) . . . . ?
C91 N15 C44 C41 -178.4(11) . . . . ?
C91 C92 C93 C94 -54.7(16) . . . . ?
C92 N16 C65 C61 -179.9(11) . . . . ?
C92 C91 C96 C95 -61.6(14) . . . . ?
C92 C93 C94 C95 57.7(17) . . . . ?
C93 C94 C95 C96 -58.9(18) . . . . ?
C94 C95 C96 C91 59.8(17) . . . . ?
C96 C91 C92 N16 -179.5(10) . . . . ?
C96 C91 C92 C93 57.4(15) . . . . ?
C97 N17 C66 C63 -179.5(14) . . . . ?
C97 C98 C99 C100 -57.1(17) . . . . ?
C98 N18 C22 C19 -178.4(14) . . . . ?
C98 C97 C102 C101 -55.0(17) . . . . ?
C98 C99 C100 C101 54.3(19) . . . . ?
C99 C100 C101 C102 -54(2) . . . . ?
C100 C101 C102 C97 51.1(18) . . . . ?
C102 C97 C98 N18 178.8(11) . . . . ?
C102 C97 C98 C99 60.2(16) . . . . ?
Se1A N1A C1A C2A 0.2(4) . . . . ?
Se1A N1A C1A C6A 179.9(4) . . . . ?
Se1A N2A C2A C1A 0.1(4) . . . . ?
Se1A N2A C2A C3A 179.9(4) . . . . ?
N1A Se1A N2A C2A 0.0(2) . . . . ?
N1A C1A C2A N2A -0.2(5) . . . . ?
N1A C1A C2A C3A 180.0(4) . . . . ?
N1A C1A C6A C7 -0.1(7) . . . . ?
N1A C1A C6A C5A -180.0(4) . . . . ?
N2A Se1A N1A C1A -0.1(2) . . . . ?
N2A C2A C3A C15 0.5(7) . . . . ?
N2A C2A C3A C4A 180.0(4) . . . . ?
C1A C2A C3A C15 -179.7(5) . . . . ?
C1A C2A C3A C4A -0.2(7) . . . . ?
C2A C1A C6A C7 179.6(4) . . . . ?
C2A C1A C6A C5A -0.3(7) . . . . ?
C2A C3A C4A C5A 0.2(7) . . . . ?
C3A C15 C16 C17 -179.5(15) . . . . ?
C3A C15 C20 C19 178.1(15) . . . . ?
C3A C4A C5A C6A -0.3(7) . . . . ?
C4A C5A C6A C7 -179.6(4) . . . . ?
C4A C5A C6A C1A 0.3(7) . . . . ?
C6A C7 C8 C9 173.5(11) . . . . ?
C6A C7 C12 C11 -173.4(12) . . . . ?
C6A C1A C2A N2A -179.9(4) . . . . ?
C6A C1A C2A C3A 0.3(7) . . . . ?
Se2A N3A C23A C24A 0.00(7) . . . . ?
Se2A N3A C23A C28A 180.00(6) . . . . ?
Se2A N4A C24A C23A 0.00(8) . . . . ?
Se2A N4A C24A C25A 180.00(6) . . . . ?
N3A Se2A N4A C24A 0.00(5) . . . . ?
N3A C23A C24A N4A 0.00(9) . . . . ?
N3A C23A C24A C25A 180.00(6) . . . . ?
N3A C23A C28A C29 0.00(10) . . . . ?
N3A C23A C28A C27A 180.00(6) . . . . ?
N4A Se2A N3A C23A 0.00(5) . . . . ?
N4A C24A C25A C37 0.00(10) . . . . ?
N4A C24A C25A C26A 180.00(6) . . . . ?
C23A C24A C25A C37 180.00(6) . . . . ?
C23A C24A C25A C26A 0.00(10) . . . . ?
C24A C23A C28A C29 180.00(5) . . . . ?
C24A C23A C28A C27A 0.00(10) . . . . ?
C24A C25A C26A C27A 0.00(10) . . . . ?
C25A C37 C38 C39 176.8(11) . . . . ?
C25A C37 C42 C41 -176.4(10) . . . . ?
C25A C26A C27A C28A 0.00(10) . . . . ?
C26A C27A C28A C29 180.00(5) . . . . ?
C26A C27A C28A C23A 0.00(10) . . . . ?
C28A C29 C30 C31 -173.4(10) . . . . ?
C28A C29 C34 C33 175.8(10) . . . . ?
C28A C23A C24A N4A 180.00(6) . . . . ?
C28A C23A C24A C25A 0.00(10) . . . . ?
Se3A N5A C45A C46A 0.00(8) . . . . ?
Se3A N5A C45A C50A 180.00(5) . . . . ?
Se3A N6A C46A C45A 0.00(8) . . . . ?
Se3A N6A C46A C47A 180.00(6) . . . . ?
N5A Se3A N6A C46A 0.00(5) . . . . ?
N5A C45A C46A N6A 0.00(10) . . . . ?
N5A C45A C46A C47A 180.00(7) . . . . ?
N5A C45A C50A C51 0.00(10) . . . . ?
N5A C45A C50A C49A 180.00(7) . . . . ?
N6A Se3A N5A C45A 0.00(6) . . . . ?
N6A C46A C47A C59 0.00(11) . . . . ?
N6A C46A C47A C48A 180.00(7) . . . . ?
C45A C46A C47A C59 180.00(5) . . . . ?
C45A C46A C47A C48A 0.00(10) . . . . ?
C46A C45A C50A C51 180.00(6) . . . . ?
C46A C45A C50A C49A 0.00(10) . . . . ?
C46A C47A C48A C49A 0.00(10) . . . . ?
C47A C59 C60 C61 170.4(12) . . . . ?
C47A C59 C64 C63 -173.1(13) . . . . ?
C47A C48A C49A C50A 0.00(11) . . . . ?
C48A C49A C50A C51 180.00(6) . . . . ?
C48A C49A C50A C45A 0.00(11) . . . . ?
C50A C51 C52 C53 -170.0(14) . . . . ?
C50A C51 C56 C55 176.5(15) . . . . ?
C50A C45A C46A N6A 180.00(7) . . . . ?
C50A C45A C46A C47A 0.00(11) . . . . ?
Se2B N3B C23B C24B 0.00(7) . . . . ?
Se2B N3B C23B C28B 180.00(6) . . . . ?
Se2B N4B C24B C23B 0.00(8) . . . . ?
Se2B N4B C24B C25B 180.00(6) . . . . ?
N3B Se2B N4B C24B 0.00(5) . . . . ?
N3B C23B C24B N4B 0.00(9) . . . . ?
N3B C23B C24B C25B 180.00(6) . . . . ?
N3B C23B C28B C29 0.00(11) . . . . ?
N3B C23B C28B C27B 180.00(7) . . . . ?
N4B Se2B N3B C23B 0.00(5) . . . . ?
N4B C24B C25B C37 0.00(10) . . . . ?
N4B C24B C25B C26B 180.00(7) . . . . ?
C23B C24B C25B C37 180.00(6) . . . . ?
C23B C24B C25B C26B 0.00(10) . . . . ?
C24B C23B C28B C29 180.00(5) . . . . ?
C24B C23B C28B C27B 0.00(10) . . . . ?
C24B C25B C26B C27B 0.00(10) . . . . ?
C25B C37 C38 C39 174.9(10) . . . . ?
C25B C37 C42 C41 -175.0(10) . . . . ?
C25B C26B C27B C28B 0.00(10) . . . . ?
C26B C27B C28B C29 180.00(5) . . . . ?
C26B C27B C28B C23B 0.00(10) . . . . ?
C28B C29 C30 C31 -174.7(11) . . . . ?
C28B C29 C34 C33 176.9(12) . . . . ?
C28B C23B C24B N4B 180.00(6) . . . . ?
C28B C23B C24B C25B 0.00(10) . . . . ?

loop_
_smtbx_masks_void_nr
_smtbx_masks_void_average_x
_smtbx_masks_void_average_y
_smtbx_masks_void_average_z
_smtbx_masks_void_volume
_smtbx_masks_void_count_electrons
_smtbx_masks_void_content
1 -0.357 -0.069 -0.788 2614.2 358.7 '9 CH2Cl2'
2 0.043 0.670 -0.004 9.5 0.7 ?
3 0.330 0.373 0.330 9.5 0.7 ?
4 0.627 0.957 0.663 9.5 0.7 ?
